data_7705608
loop_
_publ_author_name
'Lutsenko, Irina A.'
'Kiskin, Mikhail A.'
'Lysenko, Konstantin A.'
'Zueva, Ekaterina M.'
'Efimov, Nikolay N.'
'Ugolkova, Elena A.'
'Maksimov, Yurii V.'
'Imshennik, Vladimir K.'
'Petrova, Maria M.'
'Sidorov, Aleksey A.'
'Eremenko, Igor L.'

_publ_section_title
;
 A new heterometallic pivalate {Fe<sub>8</sub>Cd} complex as an example of
 unusual &quot;ferric wheel&quot; molecular self-assembly.
;
_journal_issue 43
_journal_name_full 'Dalton transactions (Cambridge, England : 2003)'
_journal_page_first 15175
_journal_page_last 15179
_journal_paper_doi 10.1039/d0dt03142a
_journal_volume 49
_journal_year 2020
_chemical_formula_moiety 'C90 H170 Cd Fe8 O44, 0.5 (C5 H13 O)'
_chemical_formula_sum 'C92.5 H176.5 Cd Fe8 O44.5'
_chemical_formula_weight 2560.03
_space_group_crystal_system orthorhombic
_space_group_IT_number 61
_space_group_name_Hall '-P 2ac 2ab'
_space_group_name_H-M_alt 'P b c a'
_atom_sites_solution_hydrogens mixed
_audit_creation_method SHELXL-2016/6
_audit_update_record
;
2020-07-16 deposited with the CCDC.	2020-10-06 downloaded from the CCDC.
;
_cell_angle_alpha 90
_cell_angle_beta 90
_cell_angle_gamma 90
_cell_formula_units_Z 8
_cell_length_a 30.306(2)
_cell_length_b 26.652(2)
_cell_length_c 32.356(3)
_cell_measurement_reflns_used 8999
_cell_measurement_temperature 150(2)
_cell_measurement_theta_max 24.22
_cell_measurement_theta_min 2.22
_cell_volume 26134(4)
_computing_cell_refinement 'Bruker SAINT'
_computing_data_collection 'Bruker APEX II'
_computing_data_reduction 'Bruker SAINT'
_computing_molecular_graphics 'Bruker SHELXTL'
_computing_publication_material 'Bruker SHELXTL'
_computing_structure_refinement 'SHELXL-97 (Sheldrick, 1997)'
_computing_structure_solution 'SHELXS-97 (Sheldrick, 1997)'
_diffrn_ambient_temperature 150(2)
_diffrn_measured_fraction_theta_full 0.976
_diffrn_measured_fraction_theta_max 0.979
_diffrn_measurement_device_type 'Bruker APEX II CCD area detector''
_diffrn_measurement_method 'omega scans'
_diffrn_radiation_type MoK\a
_diffrn_radiation_wavelength 0.71073
_diffrn_reflns_av_R_equivalents 0.1008
_diffrn_reflns_av_unetI/netI 0.1209
_diffrn_reflns_Laue_measured_fraction_full 0.976
_diffrn_reflns_Laue_measured_fraction_max 0.979
_diffrn_reflns_limit_h_max 39
_diffrn_reflns_limit_h_min -35
_diffrn_reflns_limit_k_max 34
_diffrn_reflns_limit_k_min -26
_diffrn_reflns_limit_l_max 26
_diffrn_reflns_limit_l_min -42
_diffrn_reflns_number 103362
_diffrn_reflns_point_group_measured_fraction_full 0.976
_diffrn_reflns_point_group_measured_fraction_max 0.979
_diffrn_reflns_theta_full 25.242
_diffrn_reflns_theta_max 27.575
_diffrn_reflns_theta_min 2.091
_exptl_absorpt_coefficient_mu 1.093
_exptl_absorpt_correction_type multi-scan
_exptl_absorpt_process_details SADABS
_exptl_crystal_colour yellow
_exptl_crystal_density_diffrn 1.301
_exptl_crystal_description block
_exptl_crystal_F_000 10748
_exptl_crystal_size_max 0.240
_exptl_crystal_size_mid 0.130
_exptl_crystal_size_min 0.080
_exptl_transmission_factor_max 0.918
_exptl_transmission_factor_min 0.779
_refine_diff_density_max 1.753
_refine_diff_density_min -1.481
_refine_diff_density_rms 0.106
_refine_ls_extinction_method none
_refine_ls_goodness_of_fit_ref 1.091
_refine_ls_hydrogen_treatment constr
_refine_ls_matrix_type full
_refine_ls_number_parameters 1457
_refine_ls_number_reflns 29620
_refine_ls_number_restraints 457
_refine_ls_restrained_S_all 1.115
_refine_ls_R_factor_all 0.1788
_refine_ls_R_factor_gt 0.0815
_refine_ls_shift/su_max 0.033
_refine_ls_shift/su_mean 0.008
_refine_ls_structure_factor_coef Fsqd
_refine_ls_weighting_details 'w=1/[\s^2^(Fo^2^)+(0.0830P)^2^+34.8000P] where P=(Fo^2^+2Fc^2^)/3'
_refine_ls_weighting_scheme calc
_refine_ls_wR_factor_gt 0.1874
_refine_ls_wR_factor_ref 0.2316
_reflns_Friedel_coverage 0.000
_reflns_number_gt 13826
_reflns_number_total 29620
_reflns_threshold_expression I>2\s(I)
_cod_data_source_file d0dt03142a2.cif
_cod_data_source_block fe
_cod_depositor_comments 'Adding full bibliography for 7705608.cif.'
_cod_original_formula_sum 'C92.50 H176.50 Cd Fe8 O44.50'
_cod_database_code 7705608
_shelx_shelxl_version_number 2016/6
_shelx_space_group_comment
;
The symmetry employed for this shelxl refinement is uniquely defined
by the following loop, which should always be used as a source of
symmetry information in preference to the above space-group names.
They are only intended as comments.
;
_shelx_estimated_absorpt_t_min 0.779
_shelx_estimated_absorpt_t_max 0.918

loop_
_space_group_symop_operation_xyz
'x, y, z'
'x+1/2, -y+1/2, -z'
'-x, y+1/2, -z+1/2'
'-x+1/2, -y, z+1/2'
'-x, -y, -z'
'-x-1/2, y-1/2, z'
'x, -y-1/2, z-1/2'
'x-1/2, y, -z-1/2'

loop_
_atom_site_label
_atom_site_type_symbol
_atom_site_fract_x
_atom_site_fract_y
_atom_site_fract_z
_atom_site_U_iso_or_equiv
_atom_site_adp_type
_atom_site_occupancy
_atom_site_site_symmetry_order
_atom_site_calc_flag
_atom_site_refinement_flags_posn
_atom_site_refinement_flags_adp
_atom_site_refinement_flags_occupancy
_atom_site_disorder_assembly
_atom_site_disorder_group
Cd1 Cd 0.35801(6) 0.09230(5) 0.14464(5) 0.0467(3) Uani 0.3751(11) 1 d . . P A 1
Cd2 Cd 0.38328(6) 0.10982(6) 0.15545(5) 0.0467(3) Uani 0.3271(10) 1 d . . P A 2
Cd3 Cd 0.33719(7) 0.09298(7) 0.12139(7) 0.0467(3) Uani 0.2506(10) 1 d . . P A 3
Cd4 Cd 0.3869(3) 0.1548(4) 0.0956(4) 0.0467(3) Uani 0.0471(10) 1 d . . P A 4
Fe1 Fe 0.28674(3) 0.12793(3) 0.00556(3) 0.0348(2) Uani 1 1 d . . . . .
Fe2 Fe 0.24649(3) 0.04716(3) 0.07923(3) 0.0404(2) Uani 1 1 d . . . . .
Fe3 Fe 0.28061(3) 0.00891(3) 0.17633(3) 0.0472(2) Uani 1 1 d . . . . .
Fe4 Fe 0.37105(3) 0.03599(3) 0.23874(3) 0.0443(2) Uani 1 1 d . . . . .
Fe5 Fe 0.45095(3) 0.12921(3) 0.23317(3) 0.0443(2) Uani 1 1 d . . . . .
Fe6 Fe 0.48538(3) 0.21289(3) 0.15930(3) 0.0405(2) Uani 1 1 d . . . . .
Fe7 Fe 0.46870(3) 0.22530(3) 0.05579(3) 0.0440(2) Uani 1 1 d . . . . .
Fe8 Fe 0.38206(3) 0.19452(3) -0.00766(3) 0.0428(2) Uani 1 1 d . . . . .
O1M O 0.29529(11) 0.07742(13) 0.04941(13) 0.0359(10) Uani 1 1 d . . . . .
H1MA H 0.312019 0.090720 0.067439 0.043 Uiso 0.37 1 d R U P B 1
H1MB H 0.312019 0.090720 0.067439 0.043 Uiso 0.33 1 d R U P C 2
H1MC H 0.308779 0.053170 0.037939 0.043 Uiso 0.3 1 d R U P D 3
O2M O 0.27485(13) 0.06187(13) 0.13366(13) 0.0394(10) Uani 1 1 d . . . . .
H2MB H 0.300732 0.072473 0.128559 0.047 Uiso 0.33 1 d R U P A 2
H2MA H 0.258932 0.084493 0.144649 0.047 Uiso 0.37 1 d R U P A 1
H2MC H 0.258932 0.084493 0.144649 0.047 Uiso 0.3 1 d R U P A 3
O3M O 0.34483(14) 0.02752(15) 0.18217(14) 0.0477(11) Uani 1 1 d . . . . .
H3M H 0.359087 0.003573 0.171119 0.057 Uiso 1 1 d R U . A .
O4M O 0.39026(13) 0.10434(14) 0.22005(15) 0.0449(11) Uani 1 1 d . . . . .
H4MA H 0.372526 0.124974 0.231228 0.054 Uiso 0.37 1 d R U P A 1
H4MB H 0.372526 0.124974 0.231228 0.054 Uiso 0.33 1 d R U P A 2
H4MC H 0.386696 0.106064 0.194087 0.054 Uiso 0.3 1 d R U P A 3
O5M O 0.46156(12) 0.14618(14) 0.17536(13) 0.0366(9) Uani 1 1 d . . . . .
H5MA H 0.480255 0.124852 0.166724 0.044 Uiso 0.37 1 d R U P E 1
H5MB H 0.480255 0.124852 0.166724 0.044 Uiso 0.33 1 d R U P F 2
H5MC H 0.437285 0.142342 0.162614 0.044 Uiso 0.3 1 d R U P G 3
O6M O 0.44597(13) 0.21648(15) 0.11205(13) 0.0418(10) Uani 1 1 d . . . . .
H6M H 0.430863 0.189606 0.112039 0.050 Uiso 1 1 d R U . A .
O7M O 0.42505(12) 0.17702(14) 0.03511(13) 0.0382(10) Uani 1 1 d . . . . .
H7M H 0.410326 0.167186 0.055948 0.046 Uiso 1 1 d R U . A .
O8M O 0.33382(12) 0.16993(14) 0.02713(13) 0.0374(10) Uani 1 1 d . . . . .
H8M H 0.345693 0.153657 0.046797 0.045 Uiso 1 1 d R U . . .
O1 O 0.23710(15) 0.08686(17) -0.01803(16) 0.0570(13) Uani 1 1 d . . . . .
O2 O 0.21516(15) 0.03103(18) 0.02719(15) 0.0577(13) Uani 1 1 d . . . . .
O3 O 0.24018(13) 0.16437(15) 0.03820(17) 0.0519(13) Uani 1 1 d . . . . .
O4 O 0.21274(14) 0.11128(17) 0.08373(15) 0.0554(13) Uani 1 1 d . . . . .
O5 O 0.19477(14) 0.01549(17) 0.10927(15) 0.0538(12) Uani 1 1 d . . . . .
O6 O 0.21908(18) -0.01263(18) 0.16903(17) 0.0663(15) Uani 1 1 d . . . . .
O7 O 0.27542(15) -0.02023(15) 0.07561(14) 0.0483(11) Uani 1 1 d . . . . .
O8 O 0.30212(19) -0.04214(17) 0.13644(18) 0.0700(16) Uani 1 1 d . . . . .
O9 O 0.28577(16) -0.04190(18) 0.22145(17) 0.0622(14) Uani 1 1 d . . . . .
O10 O 0.34829(17) -0.03090(16) 0.25549(16) 0.0605(14) Uani 1 1 d . . . . .
O11 O 0.26208(15) 0.05980(17) 0.21820(16) 0.0534(12) Uani 1 1 d . . . . .
O12 O 0.31729(15) 0.06855(17) 0.26185(15) 0.0522(12) Uani 1 1 d . . . . .
O13 O 0.42499(16) 0.00373(16) 0.21602(17) 0.0601(14) Uani 1 1 d . . . . .
O14 O 0.47730(14) 0.06081(16) 0.22445(16) 0.0505(12) Uani 1 1 d . . . . .
O15 O 0.40030(16) 0.04261(17) 0.29281(16) 0.0578(13) Uani 1 1 d . . . . .
O16 O 0.44150(16) 0.11087(16) 0.29237(15) 0.0569(13) Uani 1 1 d . . . . .
O17 O 0.51018(16) 0.15318(18) 0.25109(16) 0.0601(13) Uani 1 1 d . . . . .
O18 O 0.52660(15) 0.21404(18) 0.20833(15) 0.0571(13) Uani 1 1 d . . . . .
O19 O 0.42514(16) 0.19637(15) 0.24598(15) 0.0554(13) Uani 1 1 d . . . . .
O20 O 0.44101(15) 0.24859(15) 0.19534(15) 0.0517(12) Uani 1 1 d . . . . .
O21 O 0.51149(16) 0.27923(17) 0.14407(15) 0.0577(13) Uani 1 1 d . . . . .
O22 O 0.51471(16) 0.27432(19) 0.07608(16) 0.0655(15) Uani 1 1 d . . . . .
O23 O 0.53446(14) 0.17911(19) 0.12881(17) 0.0590(13) Uani 1 1 d . . . . .
O24 O 0.51566(14) 0.17252(19) 0.06269(16) 0.0574(13) Uani 1 1 d . . . . .
O25 O 0.49040(17) 0.2332(2) -0.00227(16) 0.0710(16) Uani 1 1 d . . . . .
O26 O 0.43253(15) 0.2201(2) -0.04156(18) 0.0746(17) Uani 1 1 d . . . . .
O27 O 0.4311(2) 0.28623(17) 0.04769(17) 0.0680(15) Uani 1 1 d . . . . .
O28 O 0.37223(16) 0.26432(18) 0.0131(2) 0.0753(18) Uani 1 1 d . . . . .
O29 O 0.33911(15) 0.2126(2) -0.05302(17) 0.0733(17) Uani 1 1 d . . . . .
O30 O 0.27511(14) 0.17757(17) -0.03950(15) 0.0545(12) Uani 1 1 d . . . . .
O31 O 0.38973(14) 0.1291(2) -0.03793(17) 0.0636(14) Uani 1 1 d . . . . .
O32 O 0.32567(17) 0.09043(17) -0.03345(17) 0.0603(13) Uani 1 1 d . . . . .
O33 O 0.31761(16) 0.15336(18) 0.17068(19) 0.0666(15) Uani 1 1 d . . . . .
O34 O 0.3465(4) 0.1746(5) 0.1137(4) 0.091(3) Uiso 0.5 1 d D . P A 1
O34A O 0.3614(4) 0.1812(5) 0.1253(4) 0.091(3) Uiso 0.5 1 d D . P A 2
O35 O 0.3817(3) 0.0804(3) 0.0852(4) 0.093(3) Uani 0.5 1 d D U P A 1
O36 O 0.4305(3) 0.0573(3) 0.1262(2) 0.0505(16) Uani 0.5 1 d D U P A 1
O35' O 0.4182(4) 0.0919(3) 0.1118(3) 0.093(3) Uani 0.5 1 d D U P A 2
O36' O 0.3749(2) 0.0359(3) 0.0894(3) 0.0505(16) Uani 0.5 1 d D U P A 2
C1 C 0.21678(19) 0.0485(2) -0.0083(2) 0.0419(15) Uani 1 1 d . . . . .
C2 C 0.1909(2) 0.0205(3) -0.0416(2) 0.059(2) Uani 1 1 d . . . . .
C3 C 0.1886(3) 0.0522(4) -0.0804(3) 0.102(3) Uani 1 1 d . U . . .
H3A H 0.218609 0.059059 -0.090291 0.153 Uiso 1 1 calc R U . . .
H3B H 0.173662 0.083876 -0.074290 0.153 Uiso 1 1 calc R U . . .
H3C H 0.172218 0.034029 -0.101832 0.153 Uiso 1 1 calc R U . . .
C4 C 0.2158(3) -0.0281(3) -0.0492(3) 0.090(3) Uani 1 1 d . . . . .
H4A H 0.246642 -0.020492 -0.055766 0.136 Uiso 1 1 calc R U . . .
H4B H 0.202301 -0.046100 -0.072395 0.136 Uiso 1 1 calc R U . . .
H4C H 0.214515 -0.049042 -0.024337 0.136 Uiso 1 1 calc R U . . .
C5 C 0.1447(2) 0.0102(3) -0.0255(3) 0.071(2) Uani 1 1 d . . . . .
H5A H 0.128854 0.042058 -0.022210 0.106 Uiso 1 1 calc R U . . .
H5B H 0.146524 -0.006865 0.001208 0.106 Uiso 1 1 calc R U . . .
H5C H 0.128806 -0.011071 -0.045256 0.106 Uiso 1 1 calc R U . . .
C6 C 0.21031(19) 0.1501(2) 0.0615(2) 0.0390(15) Uani 1 1 d . . . . .
C7 C 0.16741(19) 0.1789(2) 0.0616(2) 0.0448(16) Uani 1 1 d . . . . .
C8 C 0.1460(3) 0.1764(4) 0.1035(3) 0.093(3) Uani 1 1 d . U . . .
H8A H 0.162542 0.197443 0.122947 0.140 Uiso 1 1 calc R U . . .
H8B H 0.146085 0.141597 0.113326 0.140 Uiso 1 1 calc R U . . .
H8C H 0.115577 0.188485 0.101574 0.140 Uiso 1 1 calc R U . . .
C9 C 0.1388(3) 0.1528(4) 0.0300(4) 0.101(4) Uani 1 1 d . U . . .
H9A H 0.152802 0.155023 0.002743 0.152 Uiso 1 1 calc R U . . .
H9B H 0.109801 0.168948 0.029060 0.152 Uiso 1 1 calc R U . . .
H9C H 0.135327 0.117434 0.037668 0.152 Uiso 1 1 calc R U . . .
C10 C 0.1740(2) 0.2322(3) 0.0492(4) 0.095(4) Uani 1 1 d . . . . .
H10A H 0.188135 0.250623 0.071813 0.142 Uiso 1 1 calc R U . . .
H10B H 0.145401 0.247524 0.042870 0.142 Uiso 1 1 calc R U . . .
H10C H 0.192919 0.233612 0.024591 0.142 Uiso 1 1 calc R U . . .
C11 C 0.1888(2) -0.0027(2) 0.1437(2) 0.0464(16) Uani 1 1 d . . . . .
C12 C 0.1413(2) -0.0145(2) 0.1579(2) 0.071(2) Uani 1 1 d D . . . .
C13 C 0.1373(7) 0.0023(7) 0.2028(3) 0.108(8) Uani 0.5 1 d D U P H 1
H13A H 0.107935 -0.006551 0.213341 0.161 Uiso 0.5 1 calc R U P H 1
H13B H 0.141352 0.038693 0.204526 0.161 Uiso 0.5 1 calc R U P H 1
H13C H 0.159860 -0.014534 0.219475 0.161 Uiso 0.5 1 calc R U P H 1
C14 C 0.1424(6) -0.0719(3) 0.1552(6) 0.088(6) Uani 0.5 1 d D U P H 1
H14A H 0.112988 -0.085356 0.161056 0.132 Uiso 0.5 1 calc R U P H 1
H14B H 0.163533 -0.085096 0.175371 0.132 Uiso 0.5 1 calc R U P H 1
H14C H 0.151459 -0.082000 0.127288 0.132 Uiso 0.5 1 calc R U P H 1
C15 C 0.1061(5) 0.0076(6) 0.1299(5) 0.070(6) Uani 0.5 1 d D U P H 1
H15A H 0.104397 0.043918 0.134251 0.105 Uiso 0.5 1 calc R U P H 1
H15B H 0.077490 -0.007686 0.136334 0.105 Uiso 0.5 1 calc R U P H 1
H15C H 0.113663 0.000758 0.100978 0.105 Uiso 0.5 1 calc R U P H 1
C16 C 0.2943(2) -0.0501(2) 0.0994(2) 0.0427(16) Uani 1 1 d . . . . .
C17 C 0.30571(18) -0.1025(2) 0.0821(2) 0.061(2) Uani 1 1 d D . . . .
C18 C 0.3031(5) -0.1039(7) 0.0351(3) 0.088(6) Uiso 0.5 1 d D . P I 1
H18A H 0.308039 -0.138343 0.025515 0.132 Uiso 0.5 1 calc R U P I 1
H18B H 0.325681 -0.081803 0.023447 0.132 Uiso 0.5 1 calc R U P I 1
H18C H 0.273823 -0.092616 0.026225 0.132 Uiso 0.5 1 calc R U P I 1
C19 C 0.2702(4) -0.1347(6) 0.1025(5) 0.080(5) Uiso 0.5 1 d D . P I 1
H19A H 0.269250 -0.167613 0.089042 0.121 Uiso 0.5 1 calc R U P I 1
H19B H 0.241474 -0.118183 0.099612 0.121 Uiso 0.5 1 calc R U P I 1
H19C H 0.277117 -0.138920 0.131861 0.121 Uiso 0.5 1 calc R U P I 1
C20 C 0.3516(3) -0.1172(6) 0.0974(5) 0.062(4) Uiso 0.5 1 d D . P I 1
H20A H 0.357937 -0.151836 0.089168 0.093 Uiso 0.5 1 calc R U P I 1
H20B H 0.352569 -0.114565 0.127619 0.093 Uiso 0.5 1 calc R U P I 1
H20C H 0.373614 -0.094689 0.085314 0.093 Uiso 0.5 1 calc R U P I 1
C21 C 0.3142(3) -0.0550(2) 0.2464(2) 0.0521(18) Uani 1 1 d . . . . .
C22 C 0.3079(3) -0.1051(2) 0.2695(3) 0.081(3) Uani 1 1 d D . . . .
C23 C 0.2609(4) -0.1226(9) 0.2608(7) 0.149(7) Uani 0.5 1 d D U P J 1
H23A H 0.255681 -0.154742 0.274757 0.224 Uiso 0.5 1 calc R U P J 1
H23B H 0.256857 -0.126845 0.230973 0.224 Uiso 0.5 1 calc R U P J 1
H23C H 0.239940 -0.097594 0.271156 0.224 Uiso 0.5 1 calc R U P J 1
C24 C 0.3425(5) -0.1389(6) 0.2493(6) 0.112(5) Uani 0.5 1 d D U P J 1
H24A H 0.345926 -0.169585 0.265687 0.168 Uiso 0.5 1 calc R U P J 1
H24B H 0.370727 -0.121143 0.247953 0.168 Uiso 0.5 1 calc R U P J 1
H24C H 0.332888 -0.147702 0.221277 0.168 Uiso 0.5 1 calc R U P J 1
C25 C 0.3166(6) -0.0997(7) 0.3156(3) 0.102(4) Uani 0.5 1 d D U P J 1
H25A H 0.306088 -0.129731 0.330076 0.153 Uiso 0.5 1 calc R U P J 1
H25B H 0.300900 -0.070163 0.326181 0.153 Uiso 0.5 1 calc R U P J 1
H25C H 0.348308 -0.095648 0.320362 0.153 Uiso 0.5 1 calc R U P J 1
C26 C 0.2783(2) 0.0750(3) 0.2514(3) 0.0536(18) Uani 1 1 d . . . . .
C27 C 0.2481(3) 0.1037(4) 0.2810(3) 0.109(4) Uani 1 1 d D U . . .
C28 C 0.2265(8) 0.1441(7) 0.2542(6) 0.147(5) Uani 0.499(9) 1 d D U P K 1
H28A H 0.210635 0.128129 0.231312 0.220 Uiso 0.499(9) 1 calc R U P K 1
H28B H 0.249361 0.166376 0.243065 0.220 Uiso 0.499(9) 1 calc R U P K 1
H28C H 0.205825 0.163605 0.270962 0.220 Uiso 0.499(9) 1 calc R U P K 1
C29 C 0.2145(7) 0.0632(7) 0.2924(8) 0.147(7) Uani 0.499(9) 1 d D U P K 1
H29A H 0.200361 0.050602 0.267168 0.220 Uiso 0.499(9) 1 calc R U P K 1
H29B H 0.191994 0.077615 0.310639 0.220 Uiso 0.499(9) 1 calc R U P K 1
H29C H 0.229468 0.035604 0.306543 0.220 Uiso 0.499(9) 1 calc R U P K 1
C30 C 0.2711(7) 0.1251(9) 0.3188(6) 0.147(5) Uani 0.499(9) 1 d D U P K 1
H30A H 0.286555 0.098104 0.333458 0.220 Uiso 0.499(9) 1 calc R U P K 1
H30B H 0.249132 0.140216 0.337243 0.220 Uiso 0.499(9) 1 calc R U P K 1
H30C H 0.292381 0.150685 0.310207 0.220 Uiso 0.499(9) 1 calc R U P K 1
C28A C 0.2006(4) 0.1067(9) 0.2663(8) 0.147(5) Uani 0.501(9) 1 d D U P K 2
H28D H 0.190302 0.073142 0.258570 0.220 Uiso 0.501(9) 1 calc R U P K 2
H28E H 0.198818 0.128980 0.242223 0.220 Uiso 0.501(9) 1 calc R U P K 2
H28F H 0.182033 0.119985 0.288529 0.220 Uiso 0.501(9) 1 calc R U P K 2
C29A C 0.2529(8) 0.0764(9) 0.3221(5) 0.147(7) Uani 0.501(9) 1 d D U P K 2
H29D H 0.251856 0.040073 0.317389 0.220 Uiso 0.501(9) 1 calc R U P K 2
H29E H 0.228723 0.086164 0.340529 0.220 Uiso 0.501(9) 1 calc R U P K 2
H29F H 0.281169 0.085321 0.334805 0.220 Uiso 0.501(9) 1 calc R U P K 2
C30A C 0.2707(7) 0.1551(5) 0.2824(9) 0.147(5) Uani 0.501(9) 1 d D U P K 2
H30D H 0.298599 0.152287 0.297536 0.220 Uiso 0.501(9) 1 calc R U P K 2
H30E H 0.251383 0.179144 0.296475 0.220 Uiso 0.501(9) 1 calc R U P K 2
H30F H 0.276493 0.166639 0.254201 0.220 Uiso 0.501(9) 1 calc R U P K 2
C31 C 0.4647(2) 0.0168(3) 0.2195(2) 0.0459(16) Uani 1 1 d . . . . .
C32 C 0.4996(3) -0.0248(3) 0.2204(3) 0.060(2) Uani 1 1 d . . . . .
C33 C 0.5025(3) -0.0410(4) 0.2654(3) 0.106(4) Uani 1 1 d . . . . .
H33A H 0.474327 -0.055679 0.274022 0.158 Uiso 1 1 calc R U . . .
H33B H 0.509098 -0.011744 0.282734 0.158 Uiso 1 1 calc R U . . .
H33C H 0.526025 -0.065949 0.268542 0.158 Uiso 1 1 calc R U . . .
C34 C 0.4854(3) -0.0677(3) 0.1936(4) 0.112(4) Uani 1 1 d . . . . .
H34A H 0.458490 -0.082731 0.204976 0.168 Uiso 1 1 calc R U . . .
H34B H 0.508840 -0.092934 0.192662 0.168 Uiso 1 1 calc R U . . .
H34C H 0.479483 -0.055385 0.165577 0.168 Uiso 1 1 calc R U . . .
C35 C 0.5436(3) -0.0041(4) 0.2064(4) 0.101(4) Uani 1 1 d . . . . .
H35A H 0.564852 -0.031626 0.203719 0.151 Uiso 1 1 calc R U . . .
H35B H 0.554391 0.020175 0.226733 0.151 Uiso 1 1 calc R U . . .
H35C H 0.540025 0.012512 0.179559 0.151 Uiso 1 1 calc R U . . .
C36 C 0.4232(2) 0.0756(2) 0.3103(2) 0.0499(17) Uani 1 1 d . . . . .
C37 C 0.4277(3) 0.0725(3) 0.3562(3) 0.081(3) Uani 1 1 d . . . . .
C38 C 0.3853(4) 0.0927(5) 0.3752(4) 0.141(5) Uani 1 1 d . U . . .
H38A H 0.363764 0.065451 0.377641 0.212 Uiso 1 1 calc R U . . .
H38B H 0.373294 0.119232 0.357539 0.212 Uiso 1 1 calc R U . . .
H38C H 0.391685 0.106364 0.402674 0.212 Uiso 1 1 calc R U . . .
C39 C 0.4669(4) 0.1018(5) 0.3730(5) 0.169(6) Uani 1 1 d . U . . .
H39A H 0.463762 0.137353 0.365808 0.254 Uiso 1 1 calc R U . . .
H39B H 0.494248 0.088684 0.360931 0.254 Uiso 1 1 calc R U . . .
H39C H 0.468060 0.098278 0.403147 0.254 Uiso 1 1 calc R U . . .
C40 C 0.4313(4) 0.0177(4) 0.3712(3) 0.104(3) Uani 1 1 d . . . . .
H40A H 0.406095 -0.001624 0.360833 0.155 Uiso 1 1 calc R U . . .
H40B H 0.431278 0.016999 0.401510 0.155 Uiso 1 1 calc R U . . .
H40C H 0.458751 0.002891 0.360901 0.155 Uiso 1 1 calc R U . . .
C41 C 0.5350(2) 0.1863(3) 0.2377(2) 0.0494(17) Uani 1 1 d . . . . .
C42 C 0.5799(2) 0.1932(3) 0.2606(2) 0.068(2) Uani 1 1 d D . . . .
C43 C 0.5686(7) 0.2047(7) 0.3054(3) 0.127(9) Uiso 0.5 1 d D . P L 1
H43A H 0.551254 0.176963 0.316899 0.190 Uiso 0.5 1 calc R U P L 1
H43B H 0.595851 0.208669 0.321298 0.190 Uiso 0.5 1 calc R U P L 1
H43C H 0.551347 0.235729 0.306740 0.190 Uiso 0.5 1 calc R U P L 1
C44 C 0.6006(7) 0.1414(4) 0.2557(7) 0.147(11) Uiso 0.5 1 d D . P L 1
H44A H 0.582108 0.116381 0.269670 0.221 Uiso 0.5 1 calc R U P L 1
H44B H 0.602720 0.133034 0.226249 0.221 Uiso 0.5 1 calc R U P L 1
H44C H 0.630108 0.141324 0.267981 0.221 Uiso 0.5 1 calc R U P L 1
C45 C 0.6069(6) 0.2339(5) 0.2396(6) 0.097(7) Uiso 0.5 1 d D . P L 1
H45A H 0.612931 0.224105 0.210938 0.146 Uiso 0.5 1 calc R U P L 1
H45B H 0.590293 0.265491 0.239826 0.146 Uiso 0.5 1 calc R U P L 1
H45C H 0.634797 0.238432 0.254384 0.146 Uiso 0.5 1 calc R U P L 1
C46 C 0.4282(2) 0.2396(2) 0.2312(2) 0.0432(15) Uani 1 1 d . . . . .
C47 C 0.4173(3) 0.2831(2) 0.2598(2) 0.0559(19) Uani 1 1 d . . . . .
C48 C 0.4051(3) 0.3293(3) 0.2355(3) 0.081(3) Uani 1 1 d . . . . .
H48A H 0.426123 0.333990 0.212797 0.121 Uiso 1 1 calc R U . . .
H48B H 0.405798 0.358725 0.253648 0.121 Uiso 1 1 calc R U . . .
H48C H 0.375282 0.325336 0.224103 0.121 Uiso 1 1 calc R U . . .
C49 C 0.3830(3) 0.2691(3) 0.2906(3) 0.098(3) Uani 1 1 d . . . . .
H49A H 0.381553 0.294800 0.312196 0.147 Uiso 1 1 calc R U . . .
H49B H 0.390658 0.236694 0.303097 0.147 Uiso 1 1 calc R U . . .
H49C H 0.354327 0.266416 0.276850 0.147 Uiso 1 1 calc R U . . .
C50 C 0.4620(3) 0.2931(3) 0.2809(3) 0.097(3) Uani 1 1 d . . . . .
H50A H 0.483602 0.303478 0.260040 0.145 Uiso 1 1 calc R U . . .
H50B H 0.472189 0.262378 0.294477 0.145 Uiso 1 1 calc R U . . .
H50C H 0.458527 0.319757 0.301452 0.145 Uiso 1 1 calc R U . . .
C51 C 0.5221(3) 0.2957(3) 0.1096(3) 0.064(2) Uani 1 1 d . . . . .
C52 C 0.5570(4) 0.3399(5) 0.1097(4) 0.049(3) Uani 0.5 1 d D U P M 1
C53 C 0.5404(6) 0.3727(7) 0.1451(5) 0.108(5) Uani 0.5 1 d D U P M 1
H53A H 0.558398 0.403199 0.146855 0.162 Uiso 0.5 1 calc R U P M 1
H53B H 0.542567 0.354112 0.171177 0.162 Uiso 0.5 1 calc R U P M 1
H53C H 0.509550 0.381916 0.140105 0.162 Uiso 0.5 1 calc R U P M 1
C54 C 0.6039(4) 0.3215(7) 0.1171(6) 0.100(4) Uani 0.5 1 d D U P M 1
H54A H 0.624824 0.347826 0.109285 0.150 Uiso 0.5 1 calc R U P M 1
H54B H 0.609287 0.291485 0.100299 0.150 Uiso 0.5 1 calc R U P M 1
H54C H 0.607636 0.313239 0.146373 0.150 Uiso 0.5 1 calc R U P M 1
C55 C 0.5520(8) 0.3665(11) 0.0682(5) 0.112(4) Uani 0.5 1 d D U P M 1
H55A H 0.573008 0.394425 0.066626 0.168 Uiso 0.5 1 calc R U P M 1
H55B H 0.521898 0.379393 0.065490 0.168 Uiso 0.5 1 calc R U P M 1
H55C H 0.558016 0.342730 0.045747 0.168 Uiso 0.5 1 calc R U P M 1
C56 C 0.5420(2) 0.1673(3) 0.0919(3) 0.0542(19) Uani 1 1 d . . . . .
C57 C 0.5877(3) 0.1466(4) 0.0821(3) 0.082(3) Uani 1 1 d . . . . .
C58 C 0.5875(3) 0.1129(5) 0.0453(4) 0.113(4) Uani 1 1 d . . . . .
H58A H 0.579455 0.132231 0.020696 0.170 Uiso 1 1 calc R U . . .
H58B H 0.565959 0.085973 0.049587 0.170 Uiso 1 1 calc R U . . .
H58C H 0.616919 0.098380 0.041612 0.170 Uiso 1 1 calc R U . . .
C59 C 0.6053(4) 0.1176(5) 0.1174(5) 0.151(5) Uani 1 1 d . U . . .
H59A H 0.612246 0.140541 0.140212 0.227 Uiso 1 1 calc R U . . .
H59B H 0.632103 0.099888 0.108923 0.227 Uiso 1 1 calc R U . . .
H59C H 0.583130 0.093254 0.126596 0.227 Uiso 1 1 calc R U . . .
C60 C 0.6163(4) 0.1913(5) 0.0739(6) 0.167(6) Uani 1 1 d . U . . .
H60A H 0.610812 0.203721 0.045843 0.251 Uiso 1 1 calc R U . . .
H60B H 0.647371 0.181766 0.076612 0.251 Uiso 1 1 calc R U . . .
H60C H 0.609398 0.217829 0.093900 0.251 Uiso 1 1 calc R U . . .
C61 C 0.4723(2) 0.2269(3) -0.0361(2) 0.0574(19) Uani 1 1 d . . . . .
C62 C 0.5024(3) 0.2297(4) -0.0741(3) 0.086(3) Uani 1 1 d D U . . .
C63 C 0.5436(6) 0.1986(9) -0.0668(9) 0.141(8) Uani 0.537(10) 1 d D U P N 1
H63A H 0.562926 0.200865 -0.091014 0.211 Uiso 0.537(10) 1 calc R U P N 1
H63B H 0.535282 0.163467 -0.062257 0.211 Uiso 0.537(10) 1 calc R U P N 1
H63C H 0.559208 0.211277 -0.042427 0.211 Uiso 0.537(10) 1 calc R U P N 1
C64 C 0.5205(7) 0.2832(5) -0.0731(8) 0.121(6) Uani 0.537(10) 1 d D U P N 1
H64A H 0.527443 0.294072 -0.101296 0.182 Uiso 0.537(10) 1 calc R U P N 1
H64B H 0.547274 0.284227 -0.056179 0.182 Uiso 0.537(10) 1 calc R U P N 1
H64C H 0.498251 0.305691 -0.061207 0.182 Uiso 0.537(10) 1 calc R U P N 1
C65 C 0.4758(8) 0.2222(11) -0.1134(5) 0.136(7) Uani 0.537(10) 1 d D U P N 1
H65A H 0.495302 0.225163 -0.137431 0.205 Uiso 0.537(10) 1 calc R U P N 1
H65B H 0.452642 0.247744 -0.114986 0.205 Uiso 0.537(10) 1 calc R U P N 1
H65C H 0.462303 0.188756 -0.113107 0.205 Uiso 0.537(10) 1 calc R U P N 1
C63A C 0.5510(4) 0.2327(12) -0.0629(11) 0.141(8) Uani 0.463(10) 1 d D U P N 2
H63D H 0.568878 0.229090 -0.087919 0.211 Uiso 0.463(10) 1 calc R U P N 2
H63E H 0.558288 0.205654 -0.043475 0.211 Uiso 0.463(10) 1 calc R U P N 2
H63F H 0.557141 0.265170 -0.049942 0.211 Uiso 0.463(10) 1 calc R U P N 2
C64A C 0.4994(8) 0.1792(6) -0.0958(8) 0.121(6) Uani 0.463(10) 1 d D U P N 2
H64D H 0.518766 0.179126 -0.120021 0.182 Uiso 0.463(10) 1 calc R U P N 2
H64E H 0.468852 0.173307 -0.104607 0.182 Uiso 0.463(10) 1 calc R U P N 2
H64F H 0.508466 0.152516 -0.076745 0.182 Uiso 0.463(10) 1 calc R U P N 2
C65A C 0.4778(9) 0.2612(11) -0.1058(8) 0.136(7) Uani 0.463(10) 1 d D U P N 2
H65D H 0.487516 0.251903 -0.133621 0.205 Uiso 0.463(10) 1 calc R U P N 2
H65E H 0.484031 0.296785 -0.100927 0.205 Uiso 0.463(10) 1 calc R U P N 2
H65F H 0.446042 0.255164 -0.103124 0.205 Uiso 0.463(10) 1 calc R U P N 2
C66 C 0.3967(3) 0.2958(3) 0.0289(3) 0.058(2) Uani 1 1 d . . . . .
C67 C 0.3844(3) 0.3508(3) 0.0227(3) 0.082(3) Uani 1 1 d D . . . .
C68 C 0.4141(6) 0.3822(7) 0.0508(6) 0.105(5) Uani 0.5 1 d D U P O 1
H68A H 0.403643 0.417029 0.050970 0.157 Uiso 0.5 1 calc R U P O 1
H68B H 0.444429 0.381096 0.040438 0.157 Uiso 0.5 1 calc R U P O 1
H68C H 0.413110 0.368676 0.078923 0.157 Uiso 0.5 1 calc R U P O 1
C69 C 0.4002(7) 0.3645(8) -0.0203(4) 0.091(5) Uani 0.5 1 d D U P O 1
H69A H 0.397012 0.400760 -0.024435 0.136 Uiso 0.5 1 calc R U P O 1
H69B H 0.382468 0.346584 -0.040844 0.136 Uiso 0.5 1 calc R U P O 1
H69C H 0.431265 0.355082 -0.023286 0.136 Uiso 0.5 1 calc R U P O 1
C70 C 0.3389(4) 0.3620(7) 0.0396(7) 0.098(5) Uani 0.5 1 d D U P O 1
H70A H 0.333194 0.398099 0.037933 0.147 Uiso 0.5 1 calc R U P O 1
H70B H 0.337281 0.351185 0.068564 0.147 Uiso 0.5 1 calc R U P O 1
H70C H 0.316746 0.343837 0.023400 0.147 Uiso 0.5 1 calc R U P O 1
C68A C 0.3710(7) 0.3737(8) 0.0637(4) 0.105(5) Uani 0.5 1 d D U P O 2
H68D H 0.355863 0.405668 0.058789 0.157 Uiso 0.5 1 calc R U P O 2
H68E H 0.397393 0.379647 0.080556 0.157 Uiso 0.5 1 calc R U P O 2
H68F H 0.351168 0.350749 0.078297 0.157 Uiso 0.5 1 calc R U P O 2
C70A C 0.3419(5) 0.3556(7) -0.0022(7) 0.098(5) Uani 0.5 1 d D U P O 2
H70D H 0.333251 0.391001 -0.003659 0.147 Uiso 0.5 1 calc R U P O 2
H70E H 0.318459 0.336304 0.011323 0.147 Uiso 0.5 1 calc R U P O 2
H70F H 0.346700 0.342648 -0.030141 0.147 Uiso 0.5 1 calc R U P O 2
C69A C 0.4211(5) 0.3744(7) -0.0026(6) 0.091(5) Uani 0.5 1 d D U P O 2
H69D H 0.412824 0.408746 -0.010057 0.136 Uiso 0.5 1 calc R U P O 2
H69E H 0.425731 0.354649 -0.027792 0.136 Uiso 0.5 1 calc R U P O 2
H69F H 0.448326 0.374904 0.013681 0.136 Uiso 0.5 1 calc R U P O 2
C71 C 0.2990(2) 0.2076(2) -0.0586(2) 0.0488(17) Uani 1 1 d . . . . .
C72 C 0.2764(2) 0.2414(2) -0.0913(2) 0.070(2) Uani 1 1 d D . . . .
C73 C 0.2393(4) 0.2696(5) -0.0700(5) 0.078(5) Uiso 0.5 1 d D . P P 1
H73A H 0.224268 0.291187 -0.090081 0.117 Uiso 0.5 1 calc R U P P 1
H73B H 0.251449 0.290241 -0.047684 0.117 Uiso 0.5 1 calc R U P P 1
H73C H 0.218164 0.245510 -0.058490 0.117 Uiso 0.5 1 calc R U P P 1
C74 C 0.2599(5) 0.2054(6) -0.1244(5) 0.103(7) Uiso 0.5 1 d D . P P 1
H74A H 0.246360 0.224507 -0.147009 0.154 Uiso 0.5 1 calc R U P P 1
H74B H 0.237873 0.182712 -0.112399 0.154 Uiso 0.5 1 calc R U P P 1
H74C H 0.284658 0.185732 -0.135201 0.154 Uiso 0.5 1 calc R U P P 1
C75 C 0.3113(4) 0.2770(5) -0.1088(5) 0.063(4) Uiso 0.5 1 d D . P P 1
H75A H 0.300106 0.292518 -0.134212 0.095 Uiso 0.5 1 calc R U P P 1
H75B H 0.338254 0.258201 -0.114963 0.095 Uiso 0.5 1 calc R U P P 1
H75C H 0.317797 0.303242 -0.088455 0.095 Uiso 0.5 1 calc R U P P 1
C76 C 0.3625(2) 0.0984(3) -0.0501(2) 0.0533(19) Uani 1 1 d . . . . .
C77 C 0.3729(3) 0.0689(4) -0.0887(3) 0.077(3) Uani 1 1 d . . . . .
C78 C 0.3622(4) 0.1017(5) -0.1243(5) 0.148(5) Uani 1 1 d . U . . .
H78A H 0.364963 0.082458 -0.150039 0.222 Uiso 1 1 calc R U . . .
H78B H 0.382659 0.130123 -0.124939 0.222 Uiso 1 1 calc R U . . .
H78C H 0.331904 0.114061 -0.121582 0.222 Uiso 1 1 calc R U . . .
C79 C 0.4202(3) 0.0542(5) -0.0902(4) 0.131(4) Uani 1 1 d . U . . .
H79A H 0.438354 0.084122 -0.094780 0.197 Uiso 1 1 calc R U . . .
H79B H 0.424823 0.030384 -0.112845 0.197 Uiso 1 1 calc R U . . .
H79C H 0.428501 0.038514 -0.063961 0.197 Uiso 1 1 calc R U . . .
C80 C 0.3449(4) 0.0234(5) -0.0928(5) 0.147(5) Uani 1 1 d . U . . .
H80A H 0.313850 0.033332 -0.094399 0.220 Uiso 1 1 calc R U . . .
H80B H 0.349355 0.001747 -0.068641 0.220 Uiso 1 1 calc R U . . .
H80C H 0.353153 0.005143 -0.117893 0.220 Uiso 1 1 calc R U . . .
C81 C 0.3260(2) 0.1876(3) 0.1454(2) 0.0550(19) Uani 1 1 d D . . . .
C82 C 0.3057(2) 0.2393(3) 0.1512(3) 0.099(4) Uani 1 1 d D . . . .
C83 C 0.2568(3) 0.2331(8) 0.1419(7) 0.118(6) Uiso 0.5 1 d D . P Q 1
H83A H 0.239696 0.238363 0.167247 0.176 Uiso 0.5 1 calc R U P Q 1
H83B H 0.251326 0.199249 0.131336 0.176 Uiso 0.5 1 calc R U P Q 1
H83C H 0.247859 0.257861 0.121096 0.176 Uiso 0.5 1 calc R U P Q 1
C84 C 0.3121(7) 0.2518(9) 0.1970(4) 0.156(8) Uiso 0.5 1 d D . P Q 1
H84A H 0.296241 0.282824 0.203630 0.234 Uiso 0.5 1 calc R U P Q 1
H84B H 0.343653 0.256413 0.202661 0.234 Uiso 0.5 1 calc R U P Q 1
H84C H 0.300685 0.224323 0.213970 0.234 Uiso 0.5 1 calc R U P Q 1
C85 C 0.3302(6) 0.2758(7) 0.1235(6) 0.134(6) Uiso 0.5 1 d D . P Q 1
H85A H 0.325025 0.310178 0.133154 0.201 Uiso 0.5 1 calc R U P Q 1
H85B H 0.319532 0.272364 0.095080 0.201 Uiso 0.5 1 calc R U P Q 1
H85C H 0.361868 0.268474 0.124468 0.201 Uiso 0.5 1 calc R U P Q 1
C86 C 0.41476(15) 0.05526(16) 0.08952(15) 0.0466(17) Uani 1 1 d D . . . .
C87 C 0.4403(2) 0.0229(2) 0.0611(2) 0.081(3) Uani 1 1 d D . . . .
C88 C 0.4671(4) 0.0563(4) 0.0324(4) 0.054(4) Uiso 0.5 1 d D . P R 1
H88A H 0.493483 0.068127 0.046923 0.081 Uiso 0.5 1 calc R U P R 1
H88B H 0.449154 0.085086 0.023962 0.081 Uiso 0.5 1 calc R U P R 1
H88C H 0.475870 0.037089 0.007929 0.081 Uiso 0.5 1 calc R U P R 1
C89 C 0.4661(5) -0.0196(6) 0.0805(7) 0.128(9) Uiso 0.5 1 d D . P R 1
H89A H 0.489503 -0.030412 0.061589 0.192 Uiso 0.5 1 calc R U P R 1
H89B H 0.446285 -0.047810 0.086133 0.192 Uiso 0.5 1 calc R U P R 1
H89C H 0.479350 -0.008051 0.106496 0.192 Uiso 0.5 1 calc R U P R 1
C90 C 0.3994(5) 0.0032(8) 0.0383(7) 0.179(9) Uiso 0.5 1 d D . P R 1
H90A H 0.399701 -0.033536 0.038463 0.268 Uiso 0.5 1 calc R U P R 1
H90B H 0.399693 0.015360 0.009755 0.268 Uiso 0.5 1 calc R U P R 1
H90C H 0.372765 0.015301 0.052302 0.268 Uiso 0.5 1 calc R U P R 1
O1S O 0.500000 0.500000 0.000000 0.229(8) Uiso 1 2 d DS . P . .
C1S' C 0.514(3) 0.486(2) -0.0396(6) 0.50(8) Uiso 0.5 1 d D . P S 2
H1SA H 0.531463 0.514109 -0.051338 0.602 Uiso 0.5 1 calc R U P S 2
H1SD H 0.487795 0.481501 -0.057238 0.602 Uiso 0.5 1 calc R U P S 2
C2S' C 0.5419(8) 0.4388(10) -0.0426(9) 0.302(14) Uiso 1 1 d D . . S 2
H2SA H 0.523879 0.411403 -0.053709 0.453 Uiso 1 1 calc R U . S 2
H2SB H 0.552736 0.429661 -0.015115 0.453 Uiso 1 1 calc R U . S 2
H2SC H 0.567017 0.444865 -0.061055 0.453 Uiso 1 1 calc R U . S 2
C1S C 0.5136(19) 0.4501(9) 0.0044(14) 0.39(4) Uiso 0.5 1 d D . P S 1
H1SB H 0.491474 0.423523 -0.000979 0.466 Uiso 0.5 1 calc R U P S 1
H1SC H 0.534658 0.442348 0.026911 0.466 Uiso 0.5 1 calc R U P S 1
C2S C 0.5306(12) 0.4796(13) -0.0323(10) 0.139(11) Uiso 0.5 1 d D . P S 1
H2SD H 0.522104 0.492525 -0.059445 0.209 Uiso 0.5 1 calc R U P S 1
H2SE H 0.528905 0.442841 -0.032411 0.209 Uiso 0.5 1 calc R U P S 1
H2SF H 0.560926 0.489946 -0.025985 0.209 Uiso 0.5 1 calc R U P S 1
C14A C 0.1374(7) -0.0662(4) 0.1774(6) 0.097(7) Uani 0.5 1 d D U P H 2
H14D H 0.106275 -0.076175 0.178231 0.145 Uiso 0.5 1 calc R U P H 2
H14E H 0.149188 -0.065176 0.205593 0.145 Uiso 0.5 1 calc R U P H 2
H14F H 0.154140 -0.090471 0.160976 0.145 Uiso 0.5 1 calc R U P H 2
C13A C 0.1313(7) 0.0277(6) 0.1886(5) 0.111(8) Uani 0.5 1 d D U P H 2
H13D H 0.102793 0.021425 0.201906 0.166 Uiso 0.5 1 calc R U P H 2
H13E H 0.130246 0.059839 0.173908 0.166 Uiso 0.5 1 calc R U P H 2
H13F H 0.154524 0.028909 0.209686 0.166 Uiso 0.5 1 calc R U P H 2
C15A C 0.1116(6) -0.0093(7) 0.1199(4) 0.082(7) Uani 0.5 1 d D U P H 2
H15D H 0.080746 -0.014558 0.128009 0.123 Uiso 0.5 1 calc R U P H 2
H15E H 0.119998 -0.034323 0.099207 0.123 Uiso 0.5 1 calc R U P H 2
H15F H 0.114885 0.024434 0.108202 0.123 Uiso 0.5 1 calc R U P H 2
C52A C 0.5378(4) 0.3535(4) 0.1096(4) 0.049(3) Uani 0.5 1 d D U P M 2
C54A C 0.5718(5) 0.3532(7) 0.1443(5) 0.100(4) Uani 0.5 1 d D U P M 2
H54D H 0.581196 0.387692 0.150122 0.150 Uiso 0.5 1 calc R U P M 2
H54E H 0.597448 0.333252 0.135850 0.150 Uiso 0.5 1 calc R U P M 2
H54F H 0.558695 0.338535 0.169164 0.150 Uiso 0.5 1 calc R U P M 2
C53A C 0.5010(5) 0.3909(6) 0.1176(6) 0.108(5) Uani 0.5 1 d D U P M 2
H53D H 0.511229 0.424826 0.111041 0.162 Uiso 0.5 1 calc R U P M 2
H53E H 0.492379 0.389349 0.146827 0.162 Uiso 0.5 1 calc R U P M 2
H53F H 0.475462 0.382620 0.100303 0.162 Uiso 0.5 1 calc R U P M 2
C55A C 0.5599(8) 0.3605(12) 0.0675(4) 0.112(4) Uani 0.5 1 d D U P M 2
H55D H 0.570809 0.394998 0.065154 0.168 Uiso 0.5 1 calc R U P M 2
H55E H 0.538333 0.354043 0.045583 0.168 Uiso 0.5 1 calc R U P M 2
H55F H 0.584574 0.337029 0.064924 0.168 Uiso 0.5 1 calc R U P M 2
C24A C 0.2807(6) -0.1400(6) 0.2422(6) 0.112(5) Uani 0.5 1 d D U P J 2
H24D H 0.269203 -0.167764 0.258827 0.168 Uiso 0.5 1 calc R U P J 2
H24E H 0.299457 -0.153381 0.220059 0.168 Uiso 0.5 1 calc R U P J 2
H24F H 0.256100 -0.121301 0.230001 0.168 Uiso 0.5 1 calc R U P J 2
C25A C 0.3517(4) -0.1288(6) 0.2817(6) 0.102(4) Uani 0.5 1 d D U P J 2
H25D H 0.346731 -0.163576 0.290393 0.153 Uiso 0.5 1 calc R U P J 2
H25E H 0.364659 -0.109820 0.304664 0.153 Uiso 0.5 1 calc R U P J 2
H25F H 0.371811 -0.128203 0.258058 0.153 Uiso 0.5 1 calc R U P J 2
C23A C 0.2820(6) -0.0879(8) 0.3074(5) 0.149(7) Uani 0.5 1 d D U P J 2
H23D H 0.250608 -0.095590 0.303478 0.224 Uiso 0.5 1 calc R U P J 2
H23E H 0.285684 -0.051639 0.310976 0.224 Uiso 0.5 1 calc R U P J 2
H23F H 0.292939 -0.105407 0.331919 0.224 Uiso 0.5 1 calc R U P J 2
C84A C 0.2801(7) 0.2442(10) 0.1914(5) 0.156(8) Uiso 0.5 1 d D . P Q 2
H84D H 0.275611 0.279750 0.197769 0.234 Uiso 0.5 1 calc R U P Q 2
H84E H 0.296744 0.228289 0.213823 0.234 Uiso 0.5 1 calc R U P Q 2
H84F H 0.251378 0.227597 0.188516 0.234 Uiso 0.5 1 calc R U P Q 2
C83A C 0.2765(6) 0.2389(8) 0.1130(5) 0.118(6) Uiso 0.5 1 d D . P Q 2
H83D H 0.293957 0.248849 0.088841 0.176 Uiso 0.5 1 calc R U P Q 2
H83E H 0.252055 0.262500 0.116760 0.176 Uiso 0.5 1 calc R U P Q 2
H83F H 0.264728 0.205037 0.108701 0.176 Uiso 0.5 1 calc R U P Q 2
C85A C 0.3421(6) 0.2784(7) 0.1474(7) 0.134(6) Uiso 0.5 1 d D . P Q 2
H85D H 0.329593 0.312005 0.151322 0.201 Uiso 0.5 1 calc R U P Q 2
H85E H 0.355535 0.276227 0.119899 0.201 Uiso 0.5 1 calc R U P Q 2
H85F H 0.364673 0.272266 0.168504 0.201 Uiso 0.5 1 calc R U P Q 2
C88A C 0.4843(5) 0.0495(7) 0.0687(9) 0.180(13) Uiso 0.5 1 d D . P R 2
H88D H 0.482331 0.069379 0.094111 0.270 Uiso 0.5 1 calc R U P R 2
H88E H 0.490881 0.071709 0.045341 0.270 Uiso 0.5 1 calc R U P R 2
H88F H 0.507805 0.024518 0.071494 0.270 Uiso 0.5 1 calc R U P R 2
C89A C 0.4448(5) -0.0324(3) 0.0719(5) 0.051(4) Uiso 0.5 1 d D . P R 2
H89D H 0.458656 -0.035739 0.099120 0.077 Uiso 0.5 1 calc R U P R 2
H89E H 0.463142 -0.049131 0.051089 0.077 Uiso 0.5 1 calc R U P R 2
H89F H 0.415518 -0.047983 0.072436 0.077 Uiso 0.5 1 calc R U P R 2
C90A C 0.4247(9) 0.0300(8) 0.0166(4) 0.179(9) Uiso 0.5 1 d D . P R 2
H90D H 0.439148 0.059509 0.004656 0.268 Uiso 0.5 1 calc R U P R 2
H90E H 0.392638 0.034847 0.016315 0.268 Uiso 0.5 1 calc R U P R 2
H90F H 0.432258 0.000207 0.000346 0.268 Uiso 0.5 1 calc R U P R 2
C73A C 0.3085(5) 0.2527(7) -0.1262(5) 0.107(7) Uiso 0.5 1 d D . P P 2
H73D H 0.299283 0.283273 -0.140574 0.161 Uiso 0.5 1 calc R U P P 2
H73E H 0.308858 0.224551 -0.145696 0.161 Uiso 0.5 1 calc R U P P 2
H73F H 0.338204 0.257464 -0.114779 0.161 Uiso 0.5 1 calc R U P P 2
C74A C 0.2639(6) 0.2885(5) -0.0671(6) 0.111(8) Uiso 0.5 1 d D . P P 2
H74D H 0.245486 0.310235 -0.084464 0.167 Uiso 0.5 1 calc R U P P 2
H74E H 0.290703 0.306610 -0.059093 0.167 Uiso 0.5 1 calc R U P P 2
H74F H 0.247406 0.278947 -0.042287 0.167 Uiso 0.5 1 calc R U P P 2
C75A C 0.2348(4) 0.2150(8) -0.1066(7) 0.143(10) Uiso 0.5 1 d D . P P 2
H75D H 0.222758 0.233319 -0.130348 0.214 Uiso 0.5 1 calc R U P P 2
H75E H 0.212900 0.214154 -0.084393 0.214 Uiso 0.5 1 calc R U P P 2
H75F H 0.242146 0.180676 -0.114979 0.214 Uiso 0.5 1 calc R U P P 2
C19A C 0.2613(3) -0.1291(6) 0.0775(6) 0.089(6) Uiso 0.5 1 d D . P I 2
H19D H 0.266077 -0.165491 0.076386 0.134 Uiso 0.5 1 calc R U P I 2
H19E H 0.246904 -0.118029 0.051985 0.134 Uiso 0.5 1 calc R U P I 2
H19F H 0.242480 -0.121025 0.101210 0.134 Uiso 0.5 1 calc R U P I 2
C20A C 0.3357(5) -0.1301(6) 0.1123(5) 0.093(6) Uiso 0.5 1 d D . P I 2
H20D H 0.342474 -0.163540 0.101373 0.140 Uiso 0.5 1 calc R U P I 2
H20E H 0.320750 -0.133433 0.139020 0.140 Uiso 0.5 1 calc R U P I 2
H20F H 0.363139 -0.111178 0.115913 0.140 Uiso 0.5 1 calc R U P I 2
C18A C 0.3275(5) -0.0955(6) 0.0399(3) 0.074(5) Uiso 0.5 1 d D . P I 2
H18D H 0.337666 -0.128071 0.029586 0.112 Uiso 0.5 1 calc R U P I 2
H18E H 0.352684 -0.072708 0.042578 0.112 Uiso 0.5 1 calc R U P I 2
H18F H 0.306030 -0.081274 0.020510 0.112 Uiso 0.5 1 calc R U P I 2
C45A C 0.6142(4) 0.2108(5) 0.2290(4) 0.058(4) Uiso 0.5 1 d D . P L 2
H45D H 0.603875 0.241726 0.215727 0.087 Uiso 0.5 1 calc R U P L 2
H45E H 0.642272 0.217273 0.243061 0.087 Uiso 0.5 1 calc R U P L 2
H45F H 0.618387 0.184758 0.208011 0.087 Uiso 0.5 1 calc R U P L 2
C43A C 0.5715(6) 0.2350(5) 0.2920(4) 0.095(6) Uiso 0.5 1 d D . P L 2
H43D H 0.561623 0.265280 0.277544 0.142 Uiso 0.5 1 calc R U P L 2
H43E H 0.548578 0.224201 0.311486 0.142 Uiso 0.5 1 calc R U P L 2
H43F H 0.598747 0.242174 0.307124 0.142 Uiso 0.5 1 calc R U P L 2
C44A C 0.5953(5) 0.1452(4) 0.2816(5) 0.079(5) Uiso 0.5 1 d D . P L 2
H44D H 0.600417 0.119239 0.260703 0.119 Uiso 0.5 1 calc R U P L 2
H44E H 0.622776 0.151704 0.296656 0.119 Uiso 0.5 1 calc R U P L 2
H44F H 0.572607 0.133731 0.301018 0.119 Uiso 0.5 1 calc R U P L 2

loop_
_atom_site_aniso_label
_atom_site_aniso_U_11
_atom_site_aniso_U_22
_atom_site_aniso_U_33
_atom_site_aniso_U_23
_atom_site_aniso_U_13
_atom_site_aniso_U_12
Cd1 0.0594(8) 0.0407(5) 0.0400(7) 0.0079(5) 0.0176(5) 0.0119(5)
Cd2 0.0594(8) 0.0407(5) 0.0400(7) 0.0079(5) 0.0176(5) 0.0119(5)
Cd3 0.0594(8) 0.0407(5) 0.0400(7) 0.0079(5) 0.0176(5) 0.0119(5)
Cd4 0.0594(8) 0.0407(5) 0.0400(7) 0.0079(5) 0.0176(5) 0.0119(5)
Fe1 0.0342(4) 0.0377(5) 0.0326(5) 0.0067(4) -0.0030(4) -0.0041(3)
Fe2 0.0537(5) 0.0396(5) 0.0280(5) 0.0056(4) -0.0020(4) -0.0007(4)
Fe3 0.0659(6) 0.0446(5) 0.0311(6) 0.0070(4) -0.0068(5) 0.0045(4)
Fe4 0.0483(5) 0.0365(5) 0.0481(7) 0.0049(4) 0.0006(4) -0.0021(4)
Fe5 0.0515(5) 0.0380(5) 0.0435(6) 0.0091(4) 0.0094(4) -0.0004(4)
Fe6 0.0495(5) 0.0460(5) 0.0259(5) 0.0054(4) -0.0003(4) -0.0126(4)
Fe7 0.0526(5) 0.0535(6) 0.0258(5) 0.0009(4) 0.0018(4) -0.0203(4)
Fe8 0.0360(5) 0.0571(6) 0.0353(6) 0.0130(4) 0.0003(4) -0.0085(4)
O1M 0.032(2) 0.033(2) 0.043(3) 0.0013(18) -0.0069(18) 0.0001(16)
O2M 0.056(3) 0.031(2) 0.031(3) -0.0017(17) -0.003(2) 0.0027(18)
O3M 0.056(3) 0.050(3) 0.037(3) 0.005(2) 0.011(2) 0.015(2)
O4M 0.042(2) 0.040(2) 0.053(3) 0.016(2) 0.013(2) 0.0091(18)
O5M 0.043(2) 0.039(2) 0.028(2) -0.0012(18) -0.0013(18) -0.0037(17)
O6M 0.047(2) 0.049(2) 0.030(3) 0.0061(19) 0.0004(19) -0.0134(19)
O7M 0.038(2) 0.050(2) 0.027(3) 0.0059(19) 0.0042(18) -0.0079(17)
O8M 0.035(2) 0.042(2) 0.035(3) 0.0074(18) 0.0015(18) -0.0028(17)
O1 0.060(3) 0.058(3) 0.053(3) 0.020(2) -0.025(2) -0.024(2)
O2 0.061(3) 0.079(3) 0.032(3) 0.011(2) -0.008(2) -0.026(2)
O3 0.036(2) 0.043(3) 0.077(4) 0.017(2) 0.010(2) 0.0061(18)
O4 0.056(3) 0.061(3) 0.049(3) 0.022(2) 0.019(2) 0.020(2)
O5 0.055(3) 0.071(3) 0.035(3) 0.016(2) 0.001(2) -0.015(2)
O6 0.087(4) 0.064(3) 0.048(4) 0.022(3) -0.012(3) -0.024(3)
O7 0.080(3) 0.035(2) 0.030(3) -0.0006(19) 0.004(2) -0.006(2)
O8 0.120(5) 0.040(3) 0.050(4) -0.002(2) -0.018(3) 0.023(3)
O9 0.074(3) 0.063(3) 0.050(3) 0.027(2) -0.019(3) -0.016(2)
O10 0.081(3) 0.045(3) 0.055(4) 0.016(2) -0.020(3) -0.013(2)
O11 0.058(3) 0.065(3) 0.037(3) -0.005(2) 0.001(2) 0.009(2)
O12 0.049(3) 0.063(3) 0.045(3) -0.014(2) 0.007(2) -0.002(2)
O13 0.061(3) 0.041(3) 0.079(4) 0.000(2) 0.000(3) 0.013(2)
O14 0.051(3) 0.043(3) 0.058(4) 0.010(2) 0.001(2) 0.008(2)
O15 0.076(3) 0.049(3) 0.049(3) 0.017(2) -0.010(3) -0.014(2)
O16 0.088(4) 0.045(3) 0.037(3) 0.009(2) 0.006(3) -0.019(2)
O17 0.065(3) 0.069(3) 0.045(3) 0.019(3) -0.011(3) -0.014(3)
O18 0.062(3) 0.073(3) 0.036(3) 0.009(2) -0.015(2) -0.029(2)
O19 0.086(3) 0.035(2) 0.044(3) 0.005(2) 0.025(3) 0.004(2)
O20 0.079(3) 0.039(2) 0.037(3) 0.002(2) 0.007(2) 0.001(2)
O21 0.091(4) 0.058(3) 0.025(3) 0.002(2) -0.004(2) -0.031(3)
O22 0.084(4) 0.079(3) 0.033(3) 0.003(3) 0.004(3) -0.047(3)
O23 0.048(3) 0.079(3) 0.050(4) -0.002(3) 0.000(2) -0.004(2)
O24 0.043(3) 0.086(4) 0.043(3) -0.018(3) -0.001(2) -0.003(2)
O25 0.078(4) 0.103(4) 0.031(3) -0.001(3) 0.009(3) -0.057(3)
O26 0.040(3) 0.127(5) 0.057(4) 0.038(3) 0.001(2) -0.025(3)
O27 0.117(5) 0.046(3) 0.041(3) -0.001(2) -0.021(3) -0.008(3)
O28 0.054(3) 0.042(3) 0.130(6) 0.019(3) -0.013(3) -0.006(2)
O29 0.045(3) 0.116(4) 0.059(4) 0.047(3) -0.005(2) -0.015(3)
O30 0.054(3) 0.064(3) 0.046(3) 0.023(2) -0.012(2) -0.011(2)
O31 0.039(3) 0.097(4) 0.055(4) -0.031(3) -0.001(2) -0.003(3)
O32 0.072(3) 0.051(3) 0.058(4) -0.015(2) 0.014(3) -0.004(2)
O33 0.071(3) 0.052(3) 0.077(5) 0.008(3) 0.003(3) 0.006(2)
O35 0.093(4) 0.095(4) 0.091(4) -0.011(3) 0.014(3) 0.008(3)
O36 0.041(3) 0.068(3) 0.043(3) -0.016(3) 0.001(2) 0.006(3)
O35' 0.093(4) 0.095(4) 0.091(4) -0.011(3) 0.014(3) 0.008(3)
O36' 0.041(3) 0.068(3) 0.043(3) -0.016(3) 0.001(2) 0.006(3)
C1 0.042(3) 0.050(4) 0.034(4) 0.006(3) -0.001(3) -0.007(3)
C2 0.070(5) 0.068(5) 0.039(5) 0.002(4) -0.007(4) -0.030(4)
C3 0.115(6) 0.126(7) 0.064(6) 0.017(5) -0.038(5) -0.050(5)
C4 0.087(6) 0.099(7) 0.086(8) -0.048(6) 0.003(5) -0.016(5)
C5 0.062(5) 0.075(5) 0.075(7) 0.000(4) -0.019(4) -0.024(4)
C6 0.034(3) 0.039(3) 0.044(4) 0.004(3) -0.006(3) 0.002(3)
C7 0.037(3) 0.049(4) 0.048(5) -0.002(3) 0.007(3) 0.016(3)
C8 0.076(5) 0.124(6) 0.080(6) 0.011(5) 0.017(5) 0.043(5)
C9 0.052(5) 0.114(7) 0.137(10) -0.043(7) -0.036(5) 0.029(5)
C10 0.052(5) 0.057(5) 0.175(12) 0.017(6) 0.019(6) 0.024(4)
C11 0.057(4) 0.043(4) 0.039(5) -0.003(3) 0.002(3) -0.009(3)
C12 0.081(6) 0.078(6) 0.053(6) -0.014(4) 0.018(4) -0.033(4)
C13 0.104(10) 0.119(11) 0.099(11) -0.005(9) 0.022(8) -0.007(8)
C14 0.091(9) 0.084(9) 0.089(10) 0.019(7) 0.000(8) -0.036(7)
C15 0.056(8) 0.072(9) 0.081(10) -0.005(7) 0.017(7) -0.002(7)
C16 0.043(4) 0.034(3) 0.051(5) 0.000(3) 0.008(3) -0.003(3)
C17 0.060(4) 0.040(4) 0.084(7) -0.006(4) 0.004(4) 0.001(3)
C21 0.076(5) 0.044(4) 0.037(4) 0.007(3) -0.013(4) -0.007(3)
C22 0.115(7) 0.051(5) 0.077(7) 0.015(4) -0.030(6) -0.024(5)
C23 0.164(9) 0.135(9) 0.150(10) 0.019(6) 0.006(7) -0.027(6)
C24 0.136(7) 0.089(7) 0.111(8) 0.011(6) -0.013(6) -0.019(6)
C25 0.108(7) 0.094(7) 0.103(7) 0.037(6) -0.029(6) -0.010(5)
C26 0.054(4) 0.052(4) 0.054(5) -0.013(4) 0.012(4) 0.004(3)
C27 0.079(5) 0.131(7) 0.118(8) -0.057(6) -0.022(5) 0.020(5)
C28 0.147(6) 0.147(6) 0.147(7) -0.025(5) 0.007(5) 0.020(5)
C29 0.147(9) 0.158(9) 0.134(9) -0.001(6) 0.035(6) 0.001(6)
C30 0.147(6) 0.147(6) 0.147(7) -0.025(5) 0.007(5) 0.020(5)
C28A 0.147(6) 0.147(6) 0.147(7) -0.025(5) 0.007(5) 0.020(5)
C29A 0.147(9) 0.158(9) 0.134(9) -0.001(6) 0.035(6) 0.001(6)
C30A 0.147(6) 0.147(6) 0.147(7) -0.025(5) 0.007(5) 0.020(5)
C31 0.052(4) 0.050(4) 0.036(4) 0.003(3) 0.002(3) 0.014(3)
C32 0.073(5) 0.055(4) 0.053(5) -0.004(4) -0.006(4) 0.028(4)
C33 0.124(8) 0.108(8) 0.085(8) 0.045(6) -0.004(6) 0.060(6)
C34 0.124(8) 0.070(6) 0.142(12) -0.036(6) -0.035(7) 0.052(6)
C35 0.072(6) 0.111(8) 0.120(10) 0.005(7) 0.020(6) 0.049(5)
C36 0.057(4) 0.045(4) 0.047(5) 0.008(3) 0.003(4) -0.002(3)
C37 0.094(7) 0.089(6) 0.061(7) 0.018(5) -0.006(5) -0.039(5)
C38 0.175(8) 0.132(8) 0.117(8) -0.012(6) 0.032(7) 0.036(7)
C39 0.178(9) 0.182(9) 0.148(10) 0.025(7) -0.025(7) -0.082(7)
C40 0.133(9) 0.117(8) 0.061(7) 0.040(6) -0.001(6) 0.000(7)
C41 0.045(4) 0.068(5) 0.036(4) 0.000(4) -0.001(3) -0.001(3)
C42 0.060(5) 0.098(6) 0.047(5) -0.006(4) -0.005(4) -0.004(4)
C46 0.050(4) 0.043(4) 0.036(4) 0.001(3) -0.001(3) -0.004(3)
C47 0.083(5) 0.040(4) 0.045(5) -0.006(3) 0.001(4) -0.001(3)
C48 0.139(8) 0.049(5) 0.055(6) -0.007(4) -0.005(5) 0.023(5)
C49 0.151(9) 0.066(6) 0.076(8) -0.016(5) 0.058(7) -0.001(5)
C50 0.149(9) 0.078(6) 0.063(7) -0.022(5) -0.025(6) -0.004(6)
C51 0.090(6) 0.062(5) 0.040(5) 0.007(4) -0.009(4) -0.040(4)
C52 0.051(4) 0.049(4) 0.047(4) 0.007(3) -0.003(3) -0.009(3)
C53 0.118(7) 0.088(7) 0.119(8) -0.011(6) 0.009(6) -0.014(6)
C54 0.094(7) 0.099(7) 0.106(7) 0.007(6) -0.013(6) -0.039(5)
C55 0.127(7) 0.104(6) 0.104(7) 0.022(5) 0.008(5) -0.048(5)
C56 0.041(4) 0.065(5) 0.056(6) -0.010(4) -0.001(4) -0.008(3)
C57 0.046(5) 0.129(8) 0.072(7) -0.023(6) 0.002(4) 0.006(5)
C58 0.069(6) 0.180(11) 0.090(9) -0.044(8) 0.009(6) 0.031(6)
C59 0.128(7) 0.189(9) 0.136(9) -0.033(7) -0.014(7) 0.073(7)
C60 0.116(7) 0.181(9) 0.205(10) -0.022(8) 0.031(7) -0.026(7)
C61 0.059(5) 0.075(5) 0.038(5) 0.011(4) 0.007(4) -0.024(4)
C62 0.077(4) 0.109(5) 0.072(5) 0.002(4) 0.001(4) -0.027(4)
C63 0.122(10) 0.164(15) 0.136(12) -0.010(13) 0.058(9) 0.021(11)
C64 0.101(9) 0.148(11) 0.115(11) 0.018(9) 0.051(8) -0.026(8)
C65 0.166(11) 0.149(14) 0.095(11) 0.015(11) 0.032(9) -0.024(12)
C63A 0.122(10) 0.164(15) 0.136(12) -0.010(13) 0.058(9) 0.021(11)
C64A 0.101(9) 0.148(11) 0.115(11) 0.018(9) 0.051(8) -0.026(8)
C65A 0.166(11) 0.149(14) 0.095(11) 0.015(11) 0.032(9) -0.024(12)
C66 0.076(5) 0.047(4) 0.049(5) 0.011(4) 0.016(4) -0.001(4)
C67 0.105(7) 0.044(5) 0.097(8) 0.002(4) 0.004(6) 0.002(4)
C68 0.109(7) 0.090(6) 0.115(8) -0.019(6) 0.012(6) 0.010(6)
C69 0.106(7) 0.074(6) 0.093(7) 0.029(6) -0.003(6) -0.001(6)
C70 0.105(7) 0.081(6) 0.108(8) 0.009(6) -0.009(6) 0.009(5)
C68A 0.109(7) 0.090(6) 0.115(8) -0.019(6) 0.012(6) 0.010(6)
C70A 0.105(7) 0.081(6) 0.108(8) 0.009(6) -0.009(6) 0.009(5)
C69A 0.106(7) 0.074(6) 0.093(7) 0.029(6) -0.003(6) -0.001(6)
C71 0.047(4) 0.054(4) 0.045(5) 0.018(3) 0.004(3) 0.002(3)
C72 0.066(5) 0.073(5) 0.072(7) 0.034(5) -0.003(4) 0.005(4)
C76 0.055(4) 0.058(4) 0.048(5) -0.008(4) -0.008(4) 0.024(3)
C77 0.063(5) 0.102(7) 0.066(7) -0.032(5) -0.004(4) 0.022(5)
C78 0.185(9) 0.151(8) 0.108(8) -0.018(7) 0.000(7) 0.040(7)
C79 0.113(7) 0.169(8) 0.112(8) -0.056(7) 0.012(6) 0.038(6)
C80 0.161(8) 0.142(8) 0.137(9) -0.070(7) 0.032(7) -0.017(7)
C81 0.057(4) 0.050(4) 0.058(5) -0.004(4) 0.019(4) 0.007(3)
C82 0.066(6) 0.066(6) 0.166(13) 0.006(6) -0.018(6) 0.018(4)
C86 0.035(3) 0.065(4) 0.040(4) -0.012(3) 0.000(3) 0.004(3)
C87 0.099(7) 0.059(5) 0.085(8) -0.001(5) 0.031(5) 0.021(4)
C14A 0.108(10) 0.090(9) 0.093(11) 0.035(8) 0.015(8) -0.032(8)
C13A 0.105(11) 0.116(11) 0.111(11) -0.016(9) 0.028(8) -0.010(8)
C15A 0.073(9) 0.077(10) 0.096(11) -0.007(8) 0.014(8) 0.003(7)
C52A 0.051(4) 0.049(4) 0.047(4) 0.007(3) -0.003(3) -0.009(3)
C54A 0.094(7) 0.099(7) 0.106(7) 0.007(6) -0.013(6) -0.039(5)
C53A 0.118(7) 0.088(7) 0.119(8) -0.011(6) 0.009(6) -0.014(6)
C55A 0.127(7) 0.104(6) 0.104(7) 0.022(5) 0.008(5) -0.048(5)
C24A 0.136(7) 0.089(7) 0.111(8) 0.011(6) -0.013(6) -0.019(6)
C25A 0.108(7) 0.094(7) 0.103(7) 0.037(6) -0.029(6) -0.010(5)
C23A 0.164(9) 0.135(9) 0.150(10) 0.019(6) 0.006(7) -0.027(6)

loop_
_atom_type_symbol
_atom_type_description
_atom_type_scat_dispersion_real
_atom_type_scat_dispersion_imag
_atom_type_scat_source
C C 0.0033 0.0016 'International Tables Vol C Tables 4.2.6.8 and 6.1.1.4'
H H 0.0000 0.0000 'International Tables Vol C Tables 4.2.6.8 and 6.1.1.4'
O O 0.0106 0.0060 'International Tables Vol C Tables 4.2.6.8 and 6.1.1.4'
Fe Fe 0.3463 0.8444 'International Tables Vol C Tables 4.2.6.8 and 6.1.1.4'
Cd Cd -0.8075 1.2024 'International Tables Vol C Tables 4.2.6.8 and 6.1.1.4'

loop_
_geom_angle_atom_site_label_1
_geom_angle_atom_site_label_2
_geom_angle_atom_site_label_3
_geom_angle
_geom_angle_site_symmetry_1
_geom_angle_site_symmetry_3
_geom_angle_publ_flag
O35 Cd1 O3M 117.7(3) . . ?
O35 Cd1 O33 131.2(3) . . ?
O3M Cd1 O33 105.90(19) . . ?
O35 Cd1 O34 78.8(3) . . ?
O3M Cd1 O34 158.4(3) . . ?
O33 Cd1 O34 54.1(3) . . ?
O35 Cd1 O36 53.8(3) . . ?
O3M Cd1 O36 89.9(2) . . ?
O33 Cd1 O36 150.3(2) . . ?
O34 Cd1 O36 111.6(3) . . ?
O35 Cd1 C86 26.1(2) . . ?
O3M Cd1 C86 101.56(14) . . ?
O33 Cd1 C86 152.52(18) . . ?
O34 Cd1 C86 98.6(2) . . ?
O36 Cd1 C86 28.59(17) . . ?
O35 Cd1 O4M 138.1(3) . . ?
O3M Cd1 O4M 69.22(15) . . ?
O33 Cd1 O4M 76.30(18) . . ?
O34 Cd1 O4M 108.8(3) . . ?
O36 Cd1 O4M 86.5(2) . . ?
C86 Cd1 O4M 115.03(14) . . ?
O35 Cd1 C81 105.9(3) . . ?
O3M Cd1 C81 132.80(19) . . ?
O33 Cd1 C81 26.96(19) . . ?
O34 Cd1 C81 27.3(2) . . ?
O36 Cd1 C81 132.4(3) . . ?
C86 Cd1 C81 125.57(18) . . ?
O4M Cd1 C81 90.6(2) . . ?
O35' Cd2 O4M 133.6(4) . . ?
O35' Cd2 O34A 93.3(4) . . ?
O4M Cd2 O34A 121.4(4) . . ?
O35' Cd2 O33 141.2(4) . . ?
O4M Cd2 O33 84.91(18) . . ?
O34A Cd2 O33 54.7(3) . . ?
O35' Cd2 O3M 107.0(3) . . ?
O4M Cd2 O3M 70.15(15) . . ?
O34A Cd2 O3M 136.1(3) . . ?
O33 Cd2 O3M 88.15(16) . . ?
O35' Cd2 C81 118.4(4) . . ?
O4M Cd2 C81 103.6(2) . . ?
O34A Cd2 C81 27.4(2) . . ?
O33 Cd2 C81 27.33(18) . . ?
O3M Cd2 C81 113.07(18) . . ?
O35' Cd2 C86 20.4(3) . . ?
O4M Cd2 C86 134.26(15) . . ?
O34A Cd2 C86 102.4(3) . . ?
O33 Cd2 C86 135.66(19) . . ?
O3M Cd2 C86 88.15(13) . . ?
C81 Cd2 C86 122.0(2) . . ?
O2M Cd3 O33 85.11(18) . . ?
O2M Cd3 O3M 71.17(15) . . ?
O33 Cd3 O3M 88.23(18) . . ?
O2M Cd3 C81 101.82(19) . . ?
O33 Cd3 C81 28.07(19) . . ?
O3M Cd3 C81 114.8(2) . . ?
O2M Cd3 C86 133.91(16) . . ?
O33 Cd3 C86 136.16(19) . . ?
O3M Cd3 C86 87.87(13) . . ?
C81 Cd3 C86 124.28(19) . . ?
O7M Cd4 O6M 70.0(3) . . ?
O7M Cd4 C81 141.3(5) . . ?
O6M Cd4 C81 99.0(4) . . ?
O7M Cd4 H6M 74.9 . . ?
O6M Cd4 H6M 9.4 . . ?
C81 Cd4 H6M 100.3 . . ?
O7M Cd4 H7M 2.5 . . ?
O6M Cd4 H7M 72.4 . . ?
C81 Cd4 H7M 142.1 . . ?
H6M Cd4 H7M 77.2 . . ?
O7M Cd4 H8M 69.8 . . ?
O6M Cd4 H8M 128.6 . . ?
C81 Cd4 H8M 92.9 . . ?
H6M Cd4 H8M 137.3 . . ?
H7M Cd4 H8M 68.0 . . ?
O8M Fe1 O1M 92.20(16) . . ?
O8M Fe1 O32 94.67(18) . . ?
O1M Fe1 O32 92.02(19) . . ?
O8M Fe1 O30 90.58(18) . . ?
O1M Fe1 O30 177.11(17) . . ?
O32 Fe1 O30 88.5(2) . . ?
O8M Fe1 O1 177.71(18) . . ?
O1M Fe1 O1 89.98(17) . . ?
O32 Fe1 O1 86.0(2) . . ?
O30 Fe1 O1 87.23(18) . . ?
O8M Fe1 O3 92.78(18) . . ?
O1M Fe1 O3 92.52(18) . . ?
O32 Fe1 O3 171.1(2) . . ?
O30 Fe1 O3 86.6(2) . . ?
O1 Fe1 O3 86.4(2) . . ?
O1M Fe2 O2 91.88(18) . . ?
O1M Fe2 O4 94.07(17) . . ?
O2 Fe2 O4 90.1(2) . . ?
O1M Fe2 O2M 91.65(17) . . ?
O2 Fe2 O2M 176.45(18) . . ?
O4 Fe2 O2M 89.33(19) . . ?
O1M Fe2 O7 90.58(17) . . ?
O2 Fe2 O7 88.0(2) . . ?
O4 Fe2 O7 175.05(19) . . ?
O2M Fe2 O7 92.25(17) . . ?
O1M Fe2 O5 178.80(19) . . ?
O2 Fe2 O5 86.93(19) . . ?
O4 Fe2 O5 85.72(19) . . ?
O2M Fe2 O5 89.53(18) . . ?
O7 Fe2 O5 89.60(19) . . ?
O6 Fe3 O2M 92.34(18) . . ?
O6 Fe3 O8 91.9(2) . . ?
O2M Fe3 O8 93.68(19) . . ?
O6 Fe3 O9 87.9(2) . . ?
O2M Fe3 O9 177.2(2) . . ?
O8 Fe3 O9 89.1(2) . . ?
O6 Fe3 O11 90.8(2) . . ?
O2M Fe3 O11 87.94(18) . . ?
O8 Fe3 O11 176.8(2) . . ?
O9 Fe3 O11 89.2(2) . . ?
O6 Fe3 O3M 176.8(2) . . ?
O2M Fe3 O3M 88.57(17) . . ?
O8 Fe3 O3M 85.0(2) . . ?
O9 Fe3 O3M 91.30(18) . . ?
O11 Fe3 O3M 92.32(18) . . ?
O15 Fe4 O10 89.67(19) . . ?
O15 Fe4 O13 89.8(2) . . ?
O10 Fe4 O13 89.9(2) . . ?
O15 Fe4 O12 89.8(2) . . ?
O10 Fe4 O12 90.3(2) . . ?
O13 Fe4 O12 179.6(2) . . ?
O15 Fe4 O4M 93.21(19) . . ?
O10 Fe4 O4M 176.29(19) . . ?
O13 Fe4 O4M 92.45(18) . . ?
O12 Fe4 O4M 87.42(17) . . ?
O15 Fe4 O3M 176.4(2) . . ?
O10 Fe4 O3M 90.60(19) . . ?
O13 Fe4 O3M 86.5(2) . . ?
O12 Fe4 O3M 93.87(19) . . ?
O4M Fe4 O3M 86.68(19) . . ?
O5M Fe5 O17 93.22(18) . . ?
O5M Fe5 O16 178.6(2) . . ?
O17 Fe5 O16 85.9(2) . . ?
O5M Fe5 O19 93.19(18) . . ?
O17 Fe5 O19 90.3(2) . . ?
O16 Fe5 O19 88.0(2) . . ?
O5M Fe5 O4M 91.42(17) . . ?
O17 Fe5 O4M 175.3(2) . . ?
O16 Fe5 O4M 89.47(19) . . ?
O19 Fe5 O4M 88.90(18) . . ?
O5M Fe5 O14 90.59(18) . . ?
O17 Fe5 O14 88.5(2) . . ?
O16 Fe5 O14 88.3(2) . . ?
O19 Fe5 O14 176.1(2) . . ?
O4M Fe5 O14 92.02(17) . . ?
O6M Fe6 O5M 91.52(16) . . ?
O6M Fe6 O21 90.33(18) . . ?
O5M Fe6 O21 177.87(19) . . ?
O6M Fe6 O23 95.2(2) . . ?
O5M Fe6 O23 89.80(18) . . ?
O21 Fe6 O23 89.0(2) . . ?
O6M Fe6 O20 91.26(19) . . ?
O5M Fe6 O20 91.64(17) . . ?
O21 Fe6 O20 89.38(19) . . ?
O23 Fe6 O20 173.3(2) . . ?
O6M Fe6 O18 176.30(18) . . ?
O5M Fe6 O18 91.89(17) . . ?
O21 Fe6 O18 86.29(19) . . ?
O23 Fe6 O18 86.2(2) . . ?
O20 Fe6 O18 87.2(2) . . ?
O6M Fe7 O7M 90.07(17) . . ?
O6M Fe7 O25 178.34(18) . . ?
O7M Fe7 O25 88.30(18) . . ?
O6M Fe7 O27 91.1(2) . . ?
O7M Fe7 O27 95.93(19) . . ?
O25 Fe7 O27 88.8(2) . . ?
O6M Fe7 O24 93.53(19) . . ?
O7M Fe7 O24 93.23(18) . . ?
O25 Fe7 O24 86.9(2) . . ?
O27 Fe7 O24 169.7(2) . . ?
O6M Fe7 O22 91.05(19) . . ?
O7M Fe7 O22 178.6(2) . . ?
O25 Fe7 O22 90.59(19) . . ?
O27 Fe7 O22 84.9(2) . . ?
O24 Fe7 O22 85.9(2) . . ?
O8M Fe8 O7M 90.62(17) . . ?
O8M Fe8 O28 90.4(2) . . ?
O7M Fe8 O28 94.8(2) . . ?
O8M Fe8 O26 178.1(2) . . ?
O7M Fe8 O26 87.72(19) . . ?
O28 Fe8 O26 88.9(2) . . ?
O8M Fe8 O31 94.35(19) . . ?
O7M Fe8 O31 93.47(19) . . ?
O28 Fe8 O31 170.4(3) . . ?
O26 Fe8 O31 86.6(2) . . ?
O8M Fe8 O29 90.94(18) . . ?
O7M Fe8 O29 178.3(2) . . ?
O28 Fe8 O29 85.8(2) . . ?
O26 Fe8 O29 90.7(2) . . ?
O31 Fe8 O29 85.8(2) . . ?
Fe2 O1M Fe1 122.74(18) . . ?
Fe2 O1M H1MA 106.6 . . ?
Fe1 O1M H1MA 106.7 . . ?
Fe2 O1M H1MB 106.6 . . ?
Fe1 O1M H1MB 106.7 . . ?
Fe2 O1M H1MC 105.5 . . ?
Fe1 O1M H1MC 105.5 . . ?
Fe3 O2M Fe2 120.79(19) . . ?
Fe3 O2M Cd3 109.48(19) . . ?
Fe2 O2M Cd3 107.3(2) . . ?
Fe3 O2M H2MB 106.9 . . ?
Fe2 O2M H2MB 106.9 . . ?
Fe3 O2M H2MA 105.3 . . ?
Fe2 O2M H2MA 105.3 . . ?
Fe3 O2M H2MC 105.3 . . ?
Fe2 O2M H2MC 105.3 . . ?
Cd3 O2M H2MC 108.0 . . ?
Fe4 O3M Fe3 119.7(2) . . ?
Fe4 O3M Cd1 110.6(2) . . ?
Fe3 O3M Cd1 108.92(19) . . ?
Fe4 O3M Cd2 91.74(17) . . ?
Fe3 O3M Cd2 127.00(19) . . ?
Fe4 O3M Cd3 129.8(2) . . ?
Fe3 O3M Cd3 90.47(16) . . ?
Fe4 O3M H3M 105.5 . . ?
Fe3 O3M H3M 105.5 . . ?
Cd1 O3M H3M 105.7 . . ?
Cd2 O3M H3M 105.2 . . ?
Cd3 O3M H3M 103.2 . . ?
Fe5 O4M Fe4 120.2(2) . . ?
Fe5 O4M Cd2 106.26(19) . . ?
Fe4 O4M Cd2 109.5(2) . . ?
Fe5 O4M Cd1 125.10(19) . . ?
Fe4 O4M Cd1 93.48(17) . . ?
Fe5 O4M H4MA 106.1 . . ?
Fe4 O4M H4MA 106.0 . . ?
Cd1 O4M H4MA 103.7 . . ?
Fe5 O4M H4MB 106.1 . . ?
Fe4 O4M H4MB 106.0 . . ?
Cd2 O4M H4MB 108.3 . . ?
Fe5 O4M H4MC 108.0 . . ?
Fe4 O4M H4MC 108.1 . . ?
Fe5 O5M Fe6 121.2(2) . . ?
Fe5 O5M H5MA 105.7 . . ?
Fe6 O5M H5MA 105.7 . . ?
Fe5 O5M H5MB 105.7 . . ?
Fe6 O5M H5MB 105.7 . . ?
Fe5 O5M H5MC 107.2 . . ?
Fe6 O5M H5MC 107.2 . . ?
Fe6 O6M Fe7 121.4(2) . . ?
Fe6 O6M Cd4 125.3(3) . . ?
Fe7 O6M Cd4 97.7(3) . . ?
Fe6 O6M H6M 106.9 . . ?
Fe7 O6M H6M 106.9 . . ?
Cd4 O6M H6M 19.2 . . ?
Fe8 O7M Fe7 122.2(2) . . ?
Fe8 O7M Cd4 108.8(3) . . ?
Fe7 O7M Cd4 102.3(3) . . ?
Fe8 O7M H7M 106.6 . . ?
Fe7 O7M H7M 106.6 . . ?
Cd4 O7M H7M 4.4 . . ?
Fe1 O8M Fe8 122.3(2) . . ?
Fe1 O8M H8M 106.6 . . ?
Fe8 O8M H8M 106.6 . . ?
C1 O1 Fe1 136.7(4) . . ?
C1 O2 Fe2 133.4(4) . . ?
C6 O3 Fe1 133.1(4) . . ?
C6 O4 Fe2 133.7(4) . . ?
C11 O5 Fe2 135.5(5) . . ?
C11 O6 Fe3 135.1(5) . . ?
C16 O7 Fe2 137.6(5) . . ?
C16 O8 Fe3 133.0(4) . . ?
C21 O9 Fe3 136.6(5) . . ?
C21 O10 Fe4 133.0(4) . . ?
C26 O11 Fe3 133.9(4) . . ?
C26 O12 Fe4 137.5(5) . . ?
C31 O13 Fe4 129.4(4) . . ?
C31 O14 Fe5 138.7(4) . . ?
C36 O15 Fe4 135.4(5) . . ?
C36 O16 Fe5 134.5(5) . . ?
C41 O17 Fe5 132.4(5) . . ?
C41 O18 Fe6 136.5(4) . . ?
C46 O19 Fe5 135.8(4) . . ?
C46 O20 Fe6 130.8(4) . . ?
C51 O21 Fe6 129.6(5) . . ?
C51 O22 Fe7 134.6(5) . . ?
C56 O23 Fe6 135.9(5) . . ?
C56 O24 Fe7 128.0(5) . . ?
C61 O25 Fe7 132.2(5) . . ?
C61 O26 Fe8 136.0(5) . . ?
C66 O27 Fe7 135.5(5) . . ?
C66 O28 Fe8 133.1(5) . . ?
C71 O29 Fe8 135.6(4) . . ?
C71 O30 Fe1 133.3(4) . . ?
C76 O31 Fe8 131.1(4) . . ?
C76 O32 Fe1 135.3(5) . . ?
C81 O33 Cd1 100.0(4) . . ?
C81 O33 Cd3 90.2(5) . . ?
C81 O33 Cd2 92.8(4) . . ?
C81 O34 Cd1 88.9(8) . . ?
C81 O34A Cd2 98.2(9) . . ?
C86 O35 Cd1 105.2(8) . . ?
C86 O36 Cd1 84.7(4) . . ?
C86 O35' Cd2 128.1(9) . . ?
O1 C1 O2 124.5(6) . . ?
O1 C1 C2 118.8(6) . . ?
O2 C1 C2 116.7(6) . . ?
C4 C2 C3 111.3(8) . . ?
C4 C2 C5 111.2(6) . . ?
C3 C2 C5 110.1(7) . . ?
C4 C2 C1 105.9(6) . . ?
C3 C2 C1 109.6(6) . . ?
C5 C2 C1 108.7(6) . . ?
C2 C3 H3A 109.5 . . ?
C2 C3 H3B 109.5 . . ?
H3A C3 H3B 109.5 . . ?
C2 C3 H3C 109.5 . . ?
H3A C3 H3C 109.5 . . ?
H3B C3 H3C 109.5 . . ?
C2 C4 H4A 109.5 . . ?
C2 C4 H4B 109.5 . . ?
H4A C4 H4B 109.5 . . ?
C2 C4 H4C 109.5 . . ?
H4A C4 H4C 109.5 . . ?
H4B C4 H4C 109.5 . . ?
C2 C5 H5A 109.5 . . ?
C2 C5 H5B 109.5 . . ?
H5A C5 H5B 109.5 . . ?
C2 C5 H5C 109.5 . . ?
H5A C5 H5C 109.5 . . ?
H5B C5 H5C 109.5 . . ?
O3 C6 O4 123.8(5) . . ?
O3 C6 C7 118.3(5) . . ?
O4 C6 C7 117.8(6) . . ?
C10 C7 C8 110.1(7) . . ?
C10 C7 C9 109.5(8) . . ?
C8 C7 C9 110.1(7) . . ?
C10 C7 C6 111.6(5) . . ?
C8 C7 C6 110.5(6) . . ?
C9 C7 C6 105.0(5) . . ?
C7 C8 H8A 109.5 . . ?
C7 C8 H8B 109.5 . . ?
H8A C8 H8B 109.5 . . ?
C7 C8 H8C 109.5 . . ?
H8A C8 H8C 109.5 . . ?
H8B C8 H8C 109.5 . . ?
C7 C9 H9A 109.5 . . ?
C7 C9 H9B 109.5 . . ?
H9A C9 H9B 109.5 . . ?
C7 C9 H9C 109.5 . . ?
H9A C9 H9C 109.5 . . ?
H9B C9 H9C 109.5 . . ?
C7 C10 H10A 109.5 . . ?
C7 C10 H10B 109.5 . . ?
H10A C10 H10B 109.5 . . ?
C7 C10 H10C 109.5 . . ?
H10A C10 H10C 109.5 . . ?
H10B C10 H10C 109.5 . . ?
O5 C11 O6 124.4(6) . . ?
O5 C11 C12 119.3(6) . . ?
O6 C11 C12 116.3(7) . . ?
C15 C12 C13 113.5(7) . . ?
C14A C12 C15A 111.7(7) . . ?
C14A C12 C13A 112.4(7) . . ?
C15A C12 C13A 109.7(7) . . ?
C15 C12 C14 111.6(6) . . ?
C13 C12 C14 110.5(6) . . ?
C15 C12 C11 113.5(9) . . ?
C14A C12 C11 112.5(9) . . ?
C13 C12 C11 107.4(9) . . ?
C15A C12 C11 106.9(10) . . ?
C13A C12 C11 103.1(9) . . ?
C14 C12 C11 99.6(8) . . ?
C12 C13 H13A 109.4 . . ?
C12 C13 H13B 109.5 . . ?
H13A C13 H13B 109.5 . . ?
C12 C13 H13C 109.5 . . ?
H13A C13 H13C 109.5 . . ?
H13B C13 H13C 109.5 . . ?
C12 C14 H14A 109.5 . . ?
C12 C14 H14B 109.5 . . ?
H14A C14 H14B 109.5 . . ?
C12 C14 H14C 109.4 . . ?
H14A C14 H14C 109.5 . . ?
H14B C14 H14C 109.5 . . ?
C12 C15 H15A 109.5 . . ?
C12 C15 H15B 109.5 . . ?
H15A C15 H15B 109.5 . . ?
C12 C15 H15C 109.5 . . ?
H15A C15 H15C 109.5 . . ?
H15B C15 H15C 109.5 . . ?
O8 C16 O7 125.2(6) . . ?
O8 C16 C17 117.5(6) . . ?
O7 C16 C17 117.2(6) . . ?
C18 C17 C19 112.3(6) . . ?
C18 C17 C20 111.4(6) . . ?
C19 C17 C20 110.9(6) . . ?
C20A C17 C18A 112.0(6) . . ?
C20A C17 C19A 111.2(6) . . ?
C18A C17 C19A 110.4(6) . . ?
C18 C17 C16 111.9(8) . . ?
C20A C17 C16 109.8(9) . . ?
C19 C17 C16 101.2(8) . . ?
C20 C17 C16 108.7(7) . . ?
C18A C17 C16 108.1(7) . . ?
C19A C17 C16 105.0(8) . . ?
C17 C18 H18A 109.5 . . ?
C17 C18 H18B 109.5 . . ?
H18A C18 H18B 109.5 . . ?
C17 C18 H18C 109.5 . . ?
H18A C18 H18C 109.5 . . ?
H18B C18 H18C 109.5 . . ?
C17 C19 H19A 109.5 . . ?
C17 C19 H19B 109.5 . . ?
H19A C19 H19B 109.5 . . ?
C17 C19 H19C 109.5 . . ?
H19A C19 H19C 109.5 . . ?
H19B C19 H19C 109.5 . . ?
C17 C20 H20A 109.5 . . ?
C17 C20 H20B 109.5 . . ?
H20A C20 H20B 109.5 . . ?
C17 C20 H20C 109.5 . . ?
H20A C20 H20C 109.5 . . ?
H20B C20 H20C 109.5 . . ?
O9 C21 O10 125.9(6) . . ?
O9 C21 C22 118.5(6) . . ?
O10 C21 C22 115.6(6) . . ?
C25 C22 C23 111.8(7) . . ?
C25A C22 C24A 111.6(7) . . ?
C25A C22 C23A 111.4(7) . . ?
C24A C22 C23A 111.8(7) . . ?
C25 C22 C24 110.9(6) . . ?
C23 C22 C24 112.4(7) . . ?
C25A C22 C21 112.1(9) . . ?
C25 C22 C21 111.9(8) . . ?
C23 C22 C21 107.0(11) . . ?
C24A C22 C21 108.2(9) . . ?
C23A C22 C21 101.2(10) . . ?
C24 C22 C21 102.5(9) . . ?
C22 C23 H23A 109.5 . . ?
C22 C23 H23B 109.2 . . ?
H23A C23 H23B 109.5 . . ?
C22 C23 H23C 109.7 . . ?
H23A C23 H23C 109.5 . . ?
H23B C23 H23C 109.5 . . ?
C22 C24 H24A 109.4 . . ?
C22 C24 H24B 109.3 . . ?
H24A C24 H24B 109.5 . . ?
C22 C24 H24C 109.7 . . ?
H24A C24 H24C 109.5 . . ?
H24B C24 H24C 109.5 . . ?
C22 C25 H25A 109.4 . . ?
C22 C25 H25B 109.3 . . ?
H25A C25 H25B 109.5 . . ?
C22 C25 H25C 109.7 . . ?
H25A C25 H25C 109.5 . . ?
H25B C25 H25C 109.5 . . ?
O12 C26 O11 124.3(6) . . ?
O12 C26 C27 118.0(7) . . ?
O11 C26 C27 117.7(7) . . ?
C28A C27 C29A 112.9(7) . . ?
C30 C27 C28 112.9(7) . . ?
C30 C27 C29 112.1(7) . . ?
C28 C27 C29 110.3(7) . . ?
C28A C27 C30A 112.7(7) . . ?
C29A C27 C30A 111.0(7) . . ?
C28A C27 C26 113.5(11) . . ?
C30 C27 C26 114.7(11) . . ?
C29A C27 C26 104.5(11) . . ?
C28 C27 C26 104.7(12) . . ?
C29 C27 C26 101.4(10) . . ?
C30A C27 C26 101.5(11) . . ?
C27 C28 H28A 109.6 . . ?
C27 C28 H28B 109.2 . . ?
H28A C28 H28B 109.5 . . ?
C27 C28 H28C 109.6 . . ?
H28A C28 H28C 109.5 . . ?
H28B C28 H28C 109.5 . . ?
C27 C29 H29A 109.3 . . ?
C27 C29 H29B 109.5 . . ?
H29A C29 H29B 109.4 . . ?
C27 C29 H29C 109.7 . . ?
H29A C29 H29C 109.4 . . ?
H29B C29 H29C 109.4 . . ?
C27 C30 H30A 109.5 . . ?
C27 C30 H30B 109.6 . . ?
H30A C30 H30B 109.4 . . ?
C27 C30 H30C 109.7 . . ?
H30A C30 H30C 109.4 . . ?
H30B C30 H30C 109.3 . . ?
C27 C28A H28D 109.6 . . ?
C27 C28A H28E 109.4 . . ?
H28D C28A H28E 109.5 . . ?
C27 C28A H28F 109.5 . . ?
H28D C28A H28F 109.5 . . ?
H28E C28A H28F 109.5 . . ?
C27 C29A H29D 109.4 . . ?
C27 C29A H29E 109.7 . . ?
H29D C29A H29E 109.3 . . ?
C27 C29A H29F 109.7 . . ?
H29D C29A H29F 109.4 . . ?
H29E C29A H29F 109.3 . . ?
C27 C30A H30D 109.4 . . ?
C27 C30A H30E 109.5 . . ?
H30D C30A H30E 109.4 . . ?
C27 C30A H30F 109.7 . . ?
H30D C30A H30F 109.4 . . ?
H30E C30A H30F 109.4 . . ?
O14 C31 O13 124.4(6) . . ?
O14 C31 C32 118.0(6) . . ?
O13 C31 C32 117.5(6) . . ?
C34 C32 C35 110.9(8) . . ?
C34 C32 C33 110.8(8) . . ?
C35 C32 C33 109.8(8) . . ?
C34 C32 C31 110.1(6) . . ?
C35 C32 C31 109.8(6) . . ?
C33 C32 C31 105.3(6) . . ?
C32 C33 H33A 109.4 . . ?
C32 C33 H33B 109.5 . . ?
H33A C33 H33B 109.5 . . ?
C32 C33 H33C 109.5 . . ?
H33A C33 H33C 109.5 . . ?
H33B C33 H33C 109.5 . . ?
C32 C34 H34A 109.5 . . ?
C32 C34 H34B 109.5 . . ?
H34A C34 H34B 109.5 . . ?
C32 C34 H34C 109.5 . . ?
H34A C34 H34C 109.5 . . ?
H34B C34 H34C 109.5 . . ?
C32 C35 H35A 109.5 . . ?
C32 C35 H35B 109.4 . . ?
H35A C35 H35B 109.5 . . ?
C32 C35 H35C 109.5 . . ?
H35A C35 H35C 109.5 . . ?
H35B C35 H35C 109.5 . . ?
O16 C36 O15 124.7(7) . . ?
O16 C36 C37 118.0(7) . . ?
O15 C36 C37 117.3(6) . . ?
C36 C37 C38 107.9(9) . . ?
C36 C37 C39 113.4(9) . . ?
C38 C37 C39 109.4(11) . . ?
C36 C37 C40 111.9(8) . . ?
C38 C37 C40 105.5(8) . . ?
C39 C37 C40 108.5(9) . . ?
C37 C38 H38A 109.5 . . ?
C37 C38 H38B 109.5 . . ?
H38A C38 H38B 109.5 . . ?
C37 C38 H38C 109.5 . . ?
H38A C38 H38C 109.5 . . ?
H38B C38 H38C 109.5 . . ?
C37 C39 H39A 109.5 . . ?
C37 C39 H39B 109.5 . . ?
H39A C39 H39B 109.5 . . ?
C37 C39 H39C 109.4 . . ?
H39A C39 H39C 109.5 . . ?
H39B C39 H39C 109.5 . . ?
C37 C40 H40A 109.5 . . ?
C37 C40 H40B 109.5 . . ?
H40A C40 H40B 109.5 . . ?
C37 C40 H40C 109.5 . . ?
H40A C40 H40C 109.5 . . ?
H40B C40 H40C 109.5 . . ?
O18 C41 O17 125.0(6) . . ?
O18 C41 C42 118.3(6) . . ?
O17 C41 C42 116.7(6) . . ?
C45 C42 C43 113.9(7) . . ?
C45 C42 C44 112.3(7) . . ?
C43 C42 C44 111.9(7) . . ?
C44A C42 C43A 111.5(6) . . ?
C44A C42 C45A 110.4(6) . . ?
C43A C42 C45A 109.6(6) . . ?
C45 C42 C41 110.0(9) . . ?
C43 C42 C41 106.2(10) . . ?
C44A C42 C41 112.3(8) . . ?
C44 C42 C41 101.6(10) . . ?
C43A C42 C41 104.8(8) . . ?
C45A C42 C41 108.2(7) . . ?
C42 C43 H43A 109.5 . . ?
C42 C43 H43B 109.5 . . ?
H43A C43 H43B 109.5 . . ?
C42 C43 H43C 109.5 . . ?
H43A C43 H43C 109.5 . . ?
H43B C43 H43C 109.5 . . ?
C42 C44 H44A 109.5 . . ?
C42 C44 H44B 109.5 . . ?
H44A C44 H44B 109.5 . . ?
C42 C44 H44C 109.4 . . ?
H44A C44 H44C 109.5 . . ?
H44B C44 H44C 109.5 . . ?
C42 C45 H45A 109.5 . . ?
C42 C45 H45B 109.5 . . ?
H45A C45 H45B 109.5 . . ?
C42 C45 H45C 109.4 . . ?
H45A C45 H45C 109.5 . . ?
H45B C45 H45C 109.5 . . ?
O20 C46 O19 123.9(6) . . ?
O20 C46 C47 119.1(6) . . ?
O19 C46 C47 116.9(6) . . ?
C49 C47 C48 112.6(7) . . ?
C49 C47 C46 111.6(6) . . ?
C48 C47 C46 111.0(7) . . ?
C49 C47 C50 111.1(9) . . ?
C48 C47 C50 107.9(7) . . ?
C46 C47 C50 102.2(6) . . ?
C47 C48 H48A 109.5 . . ?
C47 C48 H48B 109.5 . . ?
H48A C48 H48B 109.5 . . ?
C47 C48 H48C 109.5 . . ?
H48A C48 H48C 109.5 . . ?
H48B C48 H48C 109.5 . . ?
C47 C49 H49A 109.5 . . ?
C47 C49 H49B 109.5 . . ?
H49A C49 H49B 109.5 . . ?
C47 C49 H49C 109.5 . . ?
H49A C49 H49C 109.5 . . ?
H49B C49 H49C 109.5 . . ?
C47 C50 H50A 109.5 . . ?
C47 C50 H50B 109.5 . . ?
H50A C50 H50B 109.5 . . ?
C47 C50 H50C 109.5 . . ?
H50A C50 H50C 109.5 . . ?
H50B C50 H50C 109.5 . . ?
O21 C51 O22 125.0(6) . . ?
O21 C51 C52 115.9(7) . . ?
O22 C51 C52 117.5(7) . . ?
O21 C51 C52A 114.6(7) . . ?
O22 C51 C52A 119.2(7) . . ?
C54 C52 C55 112.4(7) . . ?
C54 C52 C53 112.0(7) . . ?
C55 C52 C53 111.2(7) . . ?
C54 C52 C51 112.6(10) . . ?
C55 C52 C51 106.2(14) . . ?
C53 C52 C51 101.9(10) . . ?
C52 C53 H53A 109.5 . . ?
C52 C53 H53B 109.4 . . ?
H53A C53 H53B 109.5 . . ?
C52 C53 H53C 109.5 . . ?
H53A C53 H53C 109.5 . . ?
H53B C53 H53C 109.5 . . ?
C52 C54 H54A 109.5 . . ?
C52 C54 H54B 109.5 . . ?
H54A C54 H54B 109.5 . . ?
C52 C54 H54C 109.5 . . ?
H54A C54 H54C 109.5 . . ?
H54B C54 H54C 109.5 . . ?
C52 C55 H55A 109.4 . . ?
C52 C55 H55B 109.5 . . ?
H55A C55 H55B 109.5 . . ?
C52 C55 H55C 109.5 . . ?
H55A C55 H55C 109.5 . . ?
H55B C55 H55C 109.5 . . ?
O24 C56 O23 125.2(7) . . ?
O24 C56 C57 117.6(8) . . ?
O23 C56 C57 117.1(7) . . ?
C59 C57 C58 107.6(10) . . ?
C59 C57 C60 110.1(10) . . ?
C58 C57 C60 110.0(10) . . ?
C59 C57 C56 110.7(9) . . ?
C58 C57 C56 112.4(7) . . ?
C60 C57 C56 106.0(9) . . ?
C57 C58 H58A 109.4 . . ?
C57 C58 H58B 109.5 . . ?
H58A C58 H58B 109.5 . . ?
C57 C58 H58C 109.5 . . ?
H58A C58 H58C 109.5 . . ?
H58B C58 H58C 109.5 . . ?
C57 C59 H59A 109.5 . . ?
C57 C59 H59B 109.4 . . ?
H59A C59 H59B 109.5 . . ?
C57 C59 H59C 109.5 . . ?
H59A C59 H59C 109.5 . . ?
H59B C59 H59C 109.5 . . ?
C57 C60 H60A 109.5 . . ?
C57 C60 H60B 109.5 . . ?
H60A C60 H60B 109.5 . . ?
C57 C60 H60C 109.5 . . ?
H60A C60 H60C 109.5 . . ?
H60B C60 H60C 109.5 . . ?
O26 C61 O25 125.5(7) . . ?
O26 C61 C62 118.4(7) . . ?
O25 C61 C62 116.1(7) . . ?
C63 C62 C65 119.7(17) . . ?
C63A C62 C65A 127.4(19) . . ?
C63A C62 C64A 102.5(17) . . ?
C65A C62 C64A 98.5(17) . . ?
C63 C62 C64 102.3(14) . . ?
C65 C62 C64 109.3(15) . . ?
C63 C62 C61 109.8(13) . . ?
C63A C62 C61 112.9(15) . . ?
C65 C62 C61 110.4(12) . . ?
C65A C62 C61 105.9(13) . . ?
C64A C62 C61 106.9(10) . . ?
C64 C62 C61 104.0(10) . . ?
C62 C63 H63A 109.5 . . ?
C62 C63 H63B 109.4 . . ?
H63A C63 H63B 109.5 . . ?
C62 C63 H63C 109.5 . . ?
H63A C63 H63C 109.5 . . ?
H63B C63 H63C 109.5 . . ?
C62 C64 H64A 109.5 . . ?
C62 C64 H64B 109.5 . . ?
H64A C64 H64B 109.5 . . ?
C62 C64 H64C 109.4 . . ?
H64A C64 H64C 109.5 . . ?
H64B C64 H64C 109.5 . . ?
C62 C65 H65A 109.4 . . ?
C62 C65 H65B 109.5 . . ?
H65A C65 H65B 109.5 . . ?
C62 C65 H65C 109.5 . . ?
H65A C65 H65C 109.5 . . ?
H65B C65 H65C 109.5 . . ?
C62 C63A H63D 109.4 . . ?
C62 C63A H63E 109.5 . . ?
H63D C63A H63E 109.5 . . ?
C62 C63A H63F 109.5 . . ?
H63D C63A H63F 109.5 . . ?
H63E C63A H63F 109.5 . . ?
C62 C64A H64D 109.5 . . ?
C62 C64A H64E 109.5 . . ?
H64D C64A H64E 109.5 . . ?
C62 C64A H64F 109.5 . . ?
H64D C64A H64F 109.5 . . ?
H64E C64A H64F 109.5 . . ?
C62 C65A H65D 109.5 . . ?
C62 C65A H65E 109.5 . . ?
H65D C65A H65E 109.5 . . ?
C62 C65A H65F 109.4 . . ?
H65D C65A H65F 109.5 . . ?
H65E C65A H65F 109.5 . . ?
O28 C66 O27 125.1(7) . . ?
O28 C66 C67 116.8(8) . . ?
O27 C66 C67 118.0(7) . . ?
C70 C67 C69 124.9(13) . . ?
C68A C67 C69A 120.1(13) . . ?
C68A C67 C70A 101.7(13) . . ?
C69A C67 C70A 107.4(13) . . ?
C70 C67 C66 111.3(9) . . ?
C69 C67 C66 106.0(9) . . ?
C68A C67 C66 109.7(10) . . ?
C69A C67 C66 106.8(9) . . ?
C70A C67 C66 110.9(9) . . ?
C70 C67 C68 102.3(13) . . ?
C69 C67 C68 103.1(13) . . ?
C66 C67 C68 107.7(10) . . ?
C67 C68 H68A 109.5 . . ?
C67 C68 H68B 109.5 . . ?
H68A C68 H68B 109.5 . . ?
C67 C68 H68C 109.5 . . ?
H68A C68 H68C 109.5 . . ?
H68B C68 H68C 109.5 . . ?
C67 C69 H69A 109.5 . . ?
C67 C69 H69B 109.4 . . ?
H69A C69 H69B 109.5 . . ?
C67 C69 H69C 109.5 . . ?
H69A C69 H69C 109.5 . . ?
H69B C69 H69C 109.5 . . ?
C67 C70 H70A 109.5 . . ?
C67 C70 H70B 109.5 . . ?
H70A C70 H70B 109.5 . . ?
C67 C70 H70C 109.5 . . ?
H70A C70 H70C 109.5 . . ?
H70B C70 H70C 109.5 . . ?
C67 C68A H68D 109.5 . . ?
C67 C68A H68E 109.5 . . ?
H68D C68A H68E 109.5 . . ?
C67 C68A H68F 109.5 . . ?
H68D C68A H68F 109.5 . . ?
H68E C68A H68F 109.5 . . ?
C67 C70A H70D 109.4 . . ?
C67 C70A H70E 109.5 . . ?
H70D C70A H70E 109.5 . . ?
C67 C70A H70F 109.5 . . ?
H70D C70A H70F 109.5 . . ?
H70E C70A H70F 109.5 . . ?
C67 C69A H69D 109.4 . . ?
C67 C69A H69E 109.5 . . ?
H69D C69A H69E 109.5 . . ?
C67 C69A H69F 109.5 . . ?
H69D C69A H69F 109.5 . . ?
H69E C69A H69F 109.5 . . ?
O29 C71 O30 124.6(6) . . ?
O29 C71 C72 118.1(6) . . ?
O30 C71 C72 117.3(6) . . ?
C73 C72 C74 112.7(6) . . ?
C73A C72 C75A 112.3(7) . . ?
C73 C72 C75 111.9(6) . . ?
C74 C72 C75 111.1(6) . . ?
C73A C72 C74A 112.2(6) . . ?
C75A C72 C74A 109.8(6) . . ?
C73A C72 C71 109.9(9) . . ?
C73 C72 C71 107.7(8) . . ?
C74 C72 C71 105.0(9) . . ?
C75A C72 C71 108.5(10) . . ?
C75 C72 C71 108.1(7) . . ?
C74A C72 C71 103.7(10) . . ?
C72 C73 H73A 109.5 . . ?
C72 C73 H73B 109.5 . . ?
H73A C73 H73B 109.5 . . ?
C72 C73 H73C 109.5 . . ?
H73A C73 H73C 109.5 . . ?
H73B C73 H73C 109.5 . . ?
C72 C74 H74A 109.5 . . ?
C72 C74 H74B 109.5 . . ?
H74A C74 H74B 109.5 . . ?
C72 C74 H74C 109.5 . . ?
H74A C74 H74C 109.5 . . ?
H74B C74 H74C 109.5 . . ?
C72 C75 H75A 109.5 . . ?
C72 C75 H75B 109.5 . . ?
H75A C75 H75B 109.5 . . ?
C72 C75 H75C 109.5 . . ?
H75A C75 H75C 109.5 . . ?
H75B C75 H75C 109.5 . . ?
O31 C76 O32 124.9(7) . . ?
O31 C76 C77 118.3(7) . . ?
O32 C76 C77 116.8(7) . . ?
C78 C77 C80 106.7(10) . . ?
C78 C77 C79 110.0(10) . . ?
C80 C77 C79 109.4(9) . . ?
C78 C77 C76 107.0(8) . . ?
C80 C77 C76 112.3(9) . . ?
C79 C77 C76 111.3(7) . . ?
C77 C78 H78A 109.5 . . ?
C77 C78 H78B 109.5 . . ?
H78A C78 H78B 109.5 . . ?
C77 C78 H78C 109.5 . . ?
H78A C78 H78C 109.5 . . ?
H78B C78 H78C 109.5 . . ?
C77 C79 H79A 109.5 . . ?
C77 C79 H79B 109.5 . . ?
H79A C79 H79B 109.5 . . ?
C77 C79 H79C 109.5 . . ?
H79A C79 H79C 109.5 . . ?
H79B C79 H79C 109.5 . . ?
C77 C80 H80A 109.5 . . ?
C77 C80 H80B 109.5 . . ?
H80A C80 H80B 109.5 . . ?
C77 C80 H80C 109.5 . . ?
H80A C80 H80C 109.5 . . ?
H80B C80 H80C 109.5 . . ?
O34 C81 O33 116.0(9) . . ?
O33 C81 O34A 114.3(9) . . ?
O34 C81 C82 123.7(10) . . ?
O33 C81 C82 119.7(7) . . ?
O34A C81 C82 122.0(9) . . ?
O33 C81 Cd4 107.8(5) . . ?
C82 C81 Cd4 132.0(6) . . ?
O33 C81 Cd3 61.7(4) . . ?
C82 C81 Cd3 161.1(6) . . ?
O34 C81 Cd1 63.7(8) . . ?
O33 C81 Cd1 53.0(3) . . ?
C82 C81 Cd1 172.6(6) . . ?
O33 C81 Cd2 59.8(4) . . ?
O34A C81 Cd2 54.5(7) . . ?
C82 C81 Cd2 158.9(6) . . ?
C85 C82 C83 115.4(7) . . ?
C84A C82 C81 113.0(12) . . ?
C85 C82 C81 108.0(11) . . ?
C83 C82 C81 105.8(10) . . ?
C84A C82 C85A 112.4(7) . . ?
C81 C82 C85A 108.4(11) . . ?
C84A C82 C83A 113.6(7) . . ?
C81 C82 C83A 97.4(10) . . ?
C85A C82 C83A 111.1(7) . . ?
C85 C82 C84 111.6(7) . . ?
C83 C82 C84 109.9(7) . . ?
C81 C82 C84 105.4(11) . . ?
C82 C83 H83A 109.5 . . ?
C82 C83 H83B 109.4 . . ?
H83A C83 H83B 109.5 . . ?
C82 C83 H83C 109.4 . . ?
H83A C83 H83C 109.5 . . ?
H83B C83 H83C 109.5 . . ?
C82 C84 H84A 109.4 . . ?
C82 C84 H84B 109.6 . . ?
H84A C84 H84B 109.4 . . ?
C82 C84 H84C 109.5 . . ?
H84A C84 H84C 109.4 . . ?
H84B C84 H84C 109.4 . . ?
C82 C85 H85A 109.5 . . ?
C82 C85 H85B 109.5 . . ?
H85A C85 H85B 109.5 . . ?
C82 C85 H85C 109.4 . . ?
H85A C85 H85C 109.5 . . ?
H85B C85 H85C 109.5 . . ?
O35 C86 O36 113.0(9) . . ?
O35' C86 O36' 113.3(8) . . ?
O35' C86 C87 142.2(7) . . ?
O35 C86 C87 133.0(8) . . ?
O36 C86 C87 114.0(5) . . ?
O36' C86 C87 104.5(5) . . ?
O35 C86 Cd1 48.7(7) . . ?
O36 C86 Cd1 66.7(4) . . ?
C87 C86 Cd1 165.7(3) . . ?
C87 C86 Cd3 153.0(4) . . ?
O35' C86 Cd2 31.6(6) . . ?
O36' C86 Cd2 83.7(4) . . ?
C87 C86 Cd2 166.2(4) . . ?
C86 C87 C89 116.6(10) . . ?
C86 C87 C88 108.5(6) . . ?
C89 C87 C88 114.5(7) . . ?
C86 C87 C89A 117.9(7) . . ?
C86 C87 C90A 110.6(11) . . ?
C89A C87 C90A 111.4(7) . . ?
C86 C87 C88A 94.9(11) . . ?
C89A C87 C88A 109.5(6) . . ?
C90A C87 C88A 111.4(7) . . ?
C86 C87 C90 94.3(11) . . ?
C89 C87 C90 111.2(7) . . ?
C88 C87 C90 109.8(7) . . ?
C87 C88 H88A 109.5 . . ?
C87 C88 H88B 109.3 . . ?
H88A C88 H88B 109.5 . . ?
C87 C88 H88C 109.6 . . ?
H88A C88 H88C 109.5 . . ?
H88B C88 H88C 109.5 . . ?
C87 C89 H89A 113.4 . . ?
C87 C89 H89B 113.5 . . ?
H89A C89 H89B 105.2 . . ?
C87 C89 H89C 113.5 . . ?
H89A C89 H89C 105.3 . . ?
H89B C89 H89C 105.2 . . ?
C87 C90 H90A 109.5 . . ?
C87 C90 H90B 109.4 . . ?
H90A C90 H90B 109.5 . . ?
C87 C90 H90C 109.5 . . ?
H90A C90 H90C 109.5 . . ?
H90B C90 H90C 109.5 . . ?
C1S O1S C1S 180.0 5_665 . ?
C1S O1S C1S' 76(2) 5_665 5_665 ?
C1S O1S C1S' 104(2) . 5_665 ?
C1S' O1S C1S' 180.0(7) 5_665 . ?
C1S O1S C2S 62.9(9) 5_665 5_665 ?
C1S O1S C2S 117.1(9) . 5_665 ?
C1S' O1S C2S 23(3) 5_665 5_665 ?
C1S' O1S C2S 157(3) . 5_665 ?
C1S O1S C2S 117.1(9) 5_665 . ?
C1S O1S C2S 62.9(9) . . ?
C2S O1S C2S 180.0 5_665 . ?
O1S C1S' C2S' 117(2) . . ?
O1S C1S' H1SA 108.7 . . ?
C2S' C1S' H1SA 108.6 . . ?
O1S C1S' H1SD 107.5 . . ?
C2S' C1S' H1SD 107.5 . . ?
H1SA C1S' H1SD 107.3 . . ?
C1S' C2S' H2SA 110.1 . . ?
C1S' C2S' H2SB 109.3 . . ?
H2SA C2S' H2SB 109.5 . . ?
C1S' C2S' H2SC 109.0 . . ?
H2SA C2S' H2SC 109.5 . . ?
H2SB C2S' H2SC 109.5 . . ?
O1S C1S C2S 61.8(14) . . ?
O1S C1S H1SB 117.6 . . ?
C2S C1S H1SB 117.5 . . ?
O1S C1S H1SC 117.7 . . ?
C2S C1S H1SC 117.7 . . ?
H1SB C1S H1SC 114.7 . . ?
O1S C2S C1S 55.3(8) . . ?
O1S C2S H2SD 109.5 . . ?
C1S C2S H2SD 142.8 . . ?
O1S C2S H2SE 109.6 . . ?
C1S C2S H2SE 57.9 . . ?
H2SD C2S H2SE 109.5 . . ?
O1S C2S H2SF 109.4 . . ?
C1S C2S H2SF 107.7 . . ?
H2SD C2S H2SF 109.5 . . ?
H2SE C2S H2SF 109.5 . . ?
C12 C14A H14D 109.5 . . ?
C12 C14A H14E 109.5 . . ?
H14D C14A H14E 109.5 . . ?
C12 C14A H14F 109.5 . . ?
H14D C14A H14F 109.5 . . ?
H14E C14A H14F 109.5 . . ?
C12 C13A H13D 109.5 . . ?
C12 C13A H13E 109.5 . . ?
H13D C13A H13E 109.5 . . ?
C12 C13A H13F 109.5 . . ?
H13D C13A H13F 109.5 . . ?
H13E C13A H13F 109.5 . . ?
C12 C15A H15D 109.5 . . ?
C12 C15A H15E 109.5 . . ?
H15D C15A H15E 109.5 . . ?
C12 C15A H15F 109.5 . . ?
H15D C15A H15F 109.5 . . ?
H15E C15A H15F 109.5 . . ?
C53A C52A C54A 111.9(7) . . ?
C53A C52A C55A 113.3(7) . . ?
C54A C52A C55A 111.2(7) . . ?
C53A C52A C51 114.1(10) . . ?
C54A C52A C51 101.2(9) . . ?
C55A C52A C51 104.4(14) . . ?
C52A C54A H54D 109.5 . . ?
C52A C54A H54E 109.5 . . ?
H54D C54A H54E 109.5 . . ?
C52A C54A H54F 109.5 . . ?
H54D C54A H54F 109.5 . . ?
H54E C54A H54F 109.5 . . ?
C52A C53A H53D 109.4 . . ?
C52A C53A H53E 109.5 . . ?
H53D C53A H53E 109.5 . . ?
C52A C53A H53F 109.5 . . ?
H53D C53A H53F 109.5 . . ?
H53E C53A H53F 109.5 . . ?
C52A C55A H55D 109.5 . . ?
C52A C55A H55E 109.5 . . ?
H55D C55A H55E 109.5 . . ?
C52A C55A H55F 109.5 . . ?
H55D C55A H55F 109.5 . . ?
H55E C55A H55F 109.5 . . ?
C22 C24A H24D 109.7 . . ?
C22 C24A H24E 109.0 . . ?
H24D C24A H24E 109.5 . . ?
C22 C24A H24F 109.7 . . ?
H24D C24A H24F 109.5 . . ?
H24E C24A H24F 109.5 . . ?
C22 C25A H25D 109.4 . . ?
C22 C25A H25E 109.0 . . ?
H25D C25A H25E 109.5 . . ?
C22 C25A H25F 110.0 . . ?
H25D C25A H25F 109.5 . . ?
H25E C25A H25F 109.5 . . ?
C22 C23A H23D 108.9 . . ?
C22 C23A H23E 109.5 . . ?
H23D C23A H23E 109.5 . . ?
C22 C23A H23F 110.0 . . ?
H23D C23A H23F 109.5 . . ?
H23E C23A H23F 109.5 . . ?
C82 C84A H84D 109.4 . . ?
C82 C84A H84E 109.6 . . ?
H84D C84A H84E 109.5 . . ?
C82 C84A H84F 109.4 . . ?
H84D C84A H84F 109.5 . . ?
H84E C84A H84F 109.5 . . ?
C82 C83A H83D 109.4 . . ?
C82 C83A H83E 109.6 . . ?
H83D C83A H83E 109.5 . . ?
C82 C83A H83F 109.5 . . ?
H83D C83A H83F 109.5 . . ?
H83E C83A H83F 109.5 . . ?
C82 C85A H85D 109.5 . . ?
C82 C85A H85E 109.5 . . ?
H85D C85A H85E 109.5 . . ?
C82 C85A H85F 109.5 . . ?
H85D C85A H85F 109.5 . . ?
H85E C85A H85F 109.5 . . ?
C87 C88A H88D 113.9 . . ?
C87 C88A H88E 114.2 . . ?
H88D C88A H88E 104.5 . . ?
C87 C88A H88F 114.3 . . ?
H88D C88A H88F 104.4 . . ?
H88E C88A H88F 104.4 . . ?
C87 C89A H89D 109.6 . . ?
C87 C89A H89E 109.4 . . ?
H89D C89A H89E 109.5 . . ?
C87 C89A H89F 109.5 . . ?
H89D C89A H89F 109.5 . . ?
H89E C89A H89F 109.5 . . ?
C87 C90A H90D 109.3 . . ?
C87 C90A H90E 109.6 . . ?
H90D C90A H90E 109.5 . . ?
C87 C90A H90F 109.5 . . ?
H90D C90A H90F 109.5 . . ?
H90E C90A H90F 109.5 . . ?
C72 C73A H73D 109.4 . . ?
C72 C73A H73E 109.5 . . ?
H73D C73A H73E 109.5 . . ?
C72 C73A H73F 109.5 . . ?
H73D C73A H73F 109.5 . . ?
H73E C73A H73F 109.5 . . ?
C72 C74A H74D 109.5 . . ?
C72 C74A H74E 109.5 . . ?
H74D C74A H74E 109.5 . . ?
C72 C74A H74F 109.5 . . ?
H74D C74A H74F 109.5 . . ?
H74E C74A H74F 109.5 . . ?
C72 C75A H75D 109.5 . . ?
C72 C75A H75E 109.5 . . ?
H75D C75A H75E 109.5 . . ?
C72 C75A H75F 109.5 . . ?
H75D C75A H75F 109.5 . . ?
H75E C75A H75F 109.5 . . ?
C17 C19A H19D 109.5 . . ?
C17 C19A H19E 109.5 . . ?
H19D C19A H19E 109.5 . . ?
C17 C19A H19F 109.4 . . ?
H19D C19A H19F 109.5 . . ?
H19E C19A H19F 109.5 . . ?
C17 C20A H20D 109.5 . . ?
C17 C20A H20E 109.5 . . ?
H20D C20A H20E 109.5 . . ?
C17 C20A H20F 109.5 . . ?
H20D C20A H20F 109.5 . . ?
H20E C20A H20F 109.5 . . ?
C17 C18A H18D 109.5 . . ?
C17 C18A H18E 109.5 . . ?
H18D C18A H18E 109.5 . . ?
C17 C18A H18F 109.5 . . ?
H18D C18A H18F 109.5 . . ?
H18E C18A H18F 109.5 . . ?
C42 C45A H45D 109.5 . . ?
C42 C45A H45E 109.5 . . ?
H45D C45A H45E 109.5 . . ?
C42 C45A H45F 109.5 . . ?
H45D C45A H45F 109.5 . . ?
H45E C45A H45F 109.5 . . ?
C42 C43A H43D 109.5 . . ?
C42 C43A H43E 109.5 . . ?
H43D C43A H43E 109.5 . . ?
C42 C43A H43F 109.5 . . ?
H43D C43A H43F 109.5 . . ?
H43E C43A H43F 109.5 . . ?
C42 C44A H44D 109.5 . . ?
C42 C44A H44E 109.5 . . ?
H44D C44A H44E 109.5 . . ?
C42 C44A H44F 109.5 . . ?
H44D C44A H44F 109.5 . . ?
H44E C44A H44F 109.5 . . ?

loop_
_geom_bond_atom_site_label_1
_geom_bond_atom_site_label_2
_geom_bond_distance
_geom_bond_site_symmetry_2
_geom_bond_publ_flag
Cd1 O35 2.077(13) . ?
Cd1 O3M 2.148(4) . ?
Cd1 O33 2.204(5) . ?
Cd1 O34 2.437(15) . ?
Cd1 O36 2.461(8) . ?
Cd1 C86 2.667(5) . ?
Cd1 O4M 2.648(5) . ?
Cd1 C81 2.718(7) . ?
Cd2 O35' 1.830(11) . ?
Cd2 O4M 2.106(5) . ?
Cd2 O34A 2.238(15) . ?
Cd2 O33 2.356(5) . ?
Cd2 O3M 2.630(4) . ?
Cd2 C81 2.722(7) . ?
Cd2 C86 2.752(5) . ?
Cd3 O2M 2.101(5) . ?
Cd3 O33 2.342(6) . ?
Cd3 O3M 2.639(5) . ?
Cd3 C81 2.659(7) . ?
Cd3 C86 2.757(5) . ?
Cd4 O7M 2.350(11) . ?
Cd4 O6M 2.487(12) . ?
Cd4 C81 2.600(12) . ?
Cd4 H6M 1.7075 . ?
Cd4 H7M 1.5035 . ?
Cd4 H8M 2.0151 . ?
Fe1 O8M 1.943(4) . ?
Fe1 O1M 1.973(4) . ?
Fe1 O32 1.996(5) . ?
Fe1 O30 2.000(4) . ?
Fe1 O1 2.011(4) . ?
Fe1 O3 2.012(4) . ?
Fe2 O1M 1.941(4) . ?
Fe2 O2 1.980(5) . ?
Fe2 O4 1.997(4) . ?
Fe2 O2M 1.998(4) . ?
Fe2 O7 2.002(4) . ?
Fe2 O5 2.028(4) . ?
Fe3 O6 1.965(5) . ?
Fe3 O2M 1.982(4) . ?
Fe3 O8 1.985(5) . ?
Fe3 O9 1.998(5) . ?
Fe3 O11 1.998(5) . ?
Fe3 O3M 2.017(4) . ?
Fe4 O15 1.969(5) . ?
Fe4 O10 1.987(4) . ?
Fe4 O13 1.988(5) . ?
Fe4 O12 1.992(5) . ?
Fe4 O4M 2.006(4) . ?
Fe4 O3M 2.008(5) . ?
Fe5 O5M 1.951(4) . ?
Fe5 O17 1.992(5) . ?
Fe5 O16 1.997(5) . ?
Fe5 O19 1.997(4) . ?
Fe5 O4M 2.001(4) . ?
Fe5 O14 2.010(4) . ?
Fe6 O6M 1.942(4) . ?
Fe6 O5M 1.988(4) . ?
Fe6 O21 1.999(4) . ?
Fe6 O23 1.999(5) . ?
Fe6 O20 2.018(5) . ?
Fe6 O18 2.019(5) . ?
Fe7 O6M 1.960(4) . ?
Fe7 O7M 1.963(4) . ?
Fe7 O25 2.001(5) . ?
Fe7 O27 2.002(5) . ?
Fe7 O24 2.014(5) . ?
Fe7 O22 2.021(4) . ?
Fe8 O8M 1.958(4) . ?
Fe8 O7M 1.957(4) . ?
Fe8 O28 2.000(5) . ?
Fe8 O26 2.002(5) . ?
Fe8 O31 2.014(5) . ?
Fe8 O29 2.020(5) . ?
O1M H1MA 0.8503 . ?
O1M H1MB 0.8503 . ?
O1M H1MC 0.8501 . ?
O2M H2MB 0.8498 . ?
O2M H2MA 0.8501 . ?
O2M H2MC 0.8501 . ?
O3M H3M 0.8497 . ?
O4M H4MA 0.8496 . ?
O4M H4MB 0.8496 . ?
O4M H4MC 0.8481 . ?
O5M H5MA 0.8500 . ?
O5M H5MB 0.8500 . ?
O5M H5MC 0.8495 . ?
O6M H6M 0.8500 . ?
O7M H7M 0.8499 . ?
O8M H8M 0.8500 . ?
O1 C1 1.234(7) . ?
O2 C1 1.241(8) . ?
O3 C6 1.239(7) . ?
O4 C6 1.261(7) . ?
O5 C11 1.228(8) . ?
O6 C11 1.260(8) . ?
O7 C16 1.245(8) . ?
O8 C16 1.241(8) . ?
O9 C21 1.230(8) . ?
O10 C21 1.252(8) . ?
O11 C26 1.250(9) . ?
O12 C26 1.241(8) . ?
O13 C31 1.259(8) . ?
O14 C31 1.245(8) . ?
O15 C36 1.256(8) . ?
O16 C36 1.235(7) . ?
O17 C41 1.237(8) . ?
O18 C41 1.232(8) . ?
O19 C46 1.250(7) . ?
O20 C46 1.246(8) . ?
O21 C51 1.240(9) . ?
O22 C51 1.247(9) . ?
O23 C56 1.255(9) . ?
O24 C56 1.246(9) . ?
O25 C61 1.236(9) . ?
O26 C61 1.232(8) . ?
O27 C66 1.231(9) . ?
O28 C66 1.231(9) . ?
O29 C71 1.237(7) . ?
O30 C71 1.244(7) . ?
O31 C76 1.226(8) . ?
O32 C76 1.258(8) . ?
O33 C81 1.251(8) . ?
O34 C81 1.249(9) . ?
O34A C81 1.264(9) . ?
O35 C86 1.215(8) . ?
O36 C86 1.282(7) . ?
O35' C86 1.217(8) . ?
O36' C86 1.312(7) . ?
C1 C2 1.528(9) . ?
C2 C4 1.519(11) . ?
C2 C3 1.515(11) . ?
C2 C5 1.518(10) . ?
C3 H3A 0.9800 . ?
C3 H3B 0.9800 . ?
C3 H3C 0.9800 . ?
C4 H4A 0.9800 . ?
C4 H4B 0.9800 . ?
C4 H4C 0.9800 . ?
C5 H5A 0.9800 . ?
C5 H5B 0.9800 . ?
C5 H5C 0.9800 . ?
C6 C7 1.510(8) . ?
C7 C10 1.491(10) . ?
C7 C8 1.504(11) . ?
C7 C9 1.510(11) . ?
C8 H8A 0.9800 . ?
C8 H8B 0.9800 . ?
C8 H8C 0.9800 . ?
C9 H9A 0.9800 . ?
C9 H9B 0.9800 . ?
C9 H9C 0.9800 . ?
C10 H10A 0.9800 . ?
C10 H10B 0.9800 . ?
C10 H10C 0.9800 . ?
C11 C12 1.542(9) . ?
C12 C15 1.519(5) . ?
C12 C14A 1.519(5) . ?
C12 C13 1.525(5) . ?
C12 C15A 1.531(5) . ?
C12 C13A 1.531(5) . ?
C12 C14 1.534(5) . ?
C13 H13A 0.9800 . ?
C13 H13B 0.9800 . ?
C13 H13C 0.9800 . ?
C14 H14A 0.9800 . ?
C14 H14B 0.9800 . ?
C14 H14C 0.9800 . ?
C15 H15A 0.9800 . ?
C15 H15B 0.9800 . ?
C15 H15C 0.9800 . ?
C16 C17 1.543(8) . ?
C17 C18 1.522(5) . ?
C17 C20A 1.524(5) . ?
C17 C19 1.526(5) . ?
C17 C20 1.527(5) . ?
C17 C18A 1.528(5) . ?
C17 C19A 1.529(5) . ?
C18 H18A 0.9800 . ?
C18 H18B 0.9800 . ?
C18 H18C 0.9800 . ?
C19 H19A 0.9800 . ?
C19 H19B 0.9800 . ?
C19 H19C 0.9800 . ?
C20 H20A 0.9800 . ?
C20 H20B 0.9800 . ?
C20 H20C 0.9800 . ?
C21 C22 1.543(9) . ?
C22 C25A 1.523(5) . ?
C22 C25 1.523(5) . ?
C22 C23 1.524(5) . ?
C22 C24A 1.524(5) . ?
C22 C23A 1.525(5) . ?
C22 C24 1.530(5) . ?
C23 H23A 0.9800 . ?
C23 H23B 0.9800 . ?
C23 H23C 0.9800 . ?
C24 H24A 0.9800 . ?
C24 H24B 0.9800 . ?
C24 H24C 0.9800 . ?
C25 H25A 0.9800 . ?
C25 H25B 0.9800 . ?
C25 H25C 0.9800 . ?
C26 C27 1.528(10) . ?
C27 C28A 1.519(5) . ?
C27 C30 1.520(5) . ?
C27 C29A 1.523(5) . ?
C27 C28 1.529(5) . ?
C27 C29 1.529(5) . ?
C27 C30A 1.531(5) . ?
C28 H28A 0.9800 . ?
C28 H28B 0.9800 . ?
C28 H28C 0.9800 . ?
C29 H29A 0.9804 . ?
C29 H29B 0.9804 . ?
C29 H29C 0.9804 . ?
C30 H30A 0.9811 . ?
C30 H30B 0.9812 . ?
C30 H30C 0.9812 . ?
C28A H28D 0.9801 . ?
C28A H28E 0.9801 . ?
C28A H28F 0.9801 . ?
C29A H29D 0.9813 . ?
C29A H29E 0.9813 . ?
C29A H29F 0.9813 . ?
C30A H30D 0.9805 . ?
C30A H30E 0.9805 . ?
C30A H30F 0.9805 . ?
C31 C32 1.530(9) . ?
C32 C34 1.498(11) . ?
C32 C35 1.513(12) . ?
C32 C33 1.522(12) . ?
C33 H33A 0.9800 . ?
C33 H33B 0.9800 . ?
C33 H33C 0.9800 . ?
C34 H34A 0.9800 . ?
C34 H34B 0.9800 . ?
C34 H34C 0.9800 . ?
C35 H35A 0.9800 . ?
C35 H35B 0.9800 . ?
C35 H35C 0.9800 . ?
C36 C37 1.493(12) . ?
C37 C38 1.521(14) . ?
C37 C39 1.525(14) . ?
C37 C40 1.544(12) . ?
C38 H38A 0.9800 . ?
C38 H38B 0.9800 . ?
C38 H38C 0.9800 . ?
C39 H39A 0.9800 . ?
C39 H39B 0.9800 . ?
C39 H39C 0.9800 . ?
C40 H40A 0.9800 . ?
C40 H40B 0.9800 . ?
C40 H40C 0.9800 . ?
C41 C42 1.560(9) . ?
C42 C45 1.519(4) . ?
C42 C43 1.520(4) . ?
C42 C44A 1.523(4) . ?
C42 C44 1.526(4) . ?
C42 C43A 1.529(4) . ?
C42 C45A 1.531(4) . ?
C43 H43A 0.9800 . ?
C43 H43B 0.9800 . ?
C43 H43C 0.9800 . ?
C44 H44A 0.9800 . ?
C44 H44B 0.9800 . ?
C44 H44C 0.9800 . ?
C45 H45A 0.9800 . ?
C45 H45B 0.9800 . ?
C45 H45C 0.9800 . ?
C46 C47 1.521(9) . ?
C47 C49 1.488(11) . ?
C47 C48 1.509(10) . ?
C47 C50 1.538(11) . ?
C48 H48A 0.9800 . ?
C48 H48B 0.9800 . ?
C48 H48C 0.9800 . ?
C49 H49A 0.9800 . ?
C49 H49B 0.9800 . ?
C49 H49C 0.9800 . ?
C50 H50A 0.9800 . ?
C50 H50B 0.9800 . ?
C50 H50C 0.9800 . ?
C51 C52 1.584(13) . ?
C51 C52A 1.613(14) . ?
C52 C54 1.520(5) . ?
C52 C55 1.526(5) . ?
C52 C53 1.528(5) . ?
C53 H53A 0.9800 . ?
C53 H53B 0.9800 . ?
C53 H53C 0.9800 . ?
C54 H54A 0.9800 . ?
C54 H54B 0.9800 . ?
C54 H54C 0.9800 . ?
C55 H55A 0.9800 . ?
C55 H55B 0.9800 . ?
C55 H55C 0.9800 . ?
C56 C57 1.523(10) . ?
C57 C59 1.481(16) . ?
C57 C58 1.490(13) . ?
C57 C60 1.497(15) . ?
C58 H58A 0.9800 . ?
C58 H58B 0.9800 . ?
C58 H58C 0.9800 . ?
C59 H59A 0.9800 . ?
C59 H59B 0.9800 . ?
C59 H59C 0.9800 . ?
C60 H60A 0.9800 . ?
C60 H60B 0.9800 . ?
C60 H60C 0.9800 . ?
C61 C62 1.532(12) . ?
C62 C63 1.516(5) . ?
C62 C63A 1.517(5) . ?
C62 C65 1.520(5) . ?
C62 C65A 1.521(5) . ?
C62 C64A 1.521(5) . ?
C62 C64 1.529(5) . ?
C63 H63A 0.9800 . ?
C63 H63B 0.9800 . ?
C63 H63C 0.9800 . ?
C64 H64A 0.9800 . ?
C64 H64B 0.9800 . ?
C64 H64C 0.9800 . ?
C65 H65A 0.9800 . ?
C65 H65B 0.9800 . ?
C65 H65C 0.9800 . ?
C63A H63D 0.9801 . ?
C63A H63E 0.9801 . ?
C63A H63F 0.9801 . ?
C64A H64D 0.9800 . ?
C64A H64E 0.9800 . ?
C64A H64F 0.9800 . ?
C65A H65D 0.9800 . ?
C65A H65E 0.9800 . ?
C65A H65F 0.9800 . ?
C66 C67 1.527(10) . ?
C67 C70 1.513(5) . ?
C67 C69 1.516(5) . ?
C67 C68A 1.515(5) . ?
C67 C69A 1.517(5) . ?
C67 C70A 1.524(5) . ?
C67 C68 1.527(5) . ?
C68 H68A 0.9800 . ?
C68 H68B 0.9800 . ?
C68 H68C 0.9800 . ?
C69 H69A 0.9800 . ?
C69 H69B 0.9800 . ?
C69 H69C 0.9800 . ?
C70 H70A 0.9800 . ?
C70 H70B 0.9800 . ?
C70 H70C 0.9800 . ?
C68A H68D 0.9800 . ?
C68A H68E 0.9800 . ?
C68A H68F 0.9800 . ?
C70A H70D 0.9800 . ?
C70A H70E 0.9800 . ?
C70A H70F 0.9800 . ?
C69A H69D 0.9800 . ?
C69A H69E 0.9800 . ?
C69A H69F 0.9800 . ?
C71 C72 1.549(9) . ?
C72 C73A 1.519(4) . ?
C72 C73 1.519(4) . ?
C72 C74 1.524(4) . ?
C72 C75A 1.526(4) . ?
C72 C75 1.528(4) . ?
C72 C74A 1.528(4) . ?
C73 H73A 0.9800 . ?
C73 H73B 0.9800 . ?
C73 H73C 0.9800 . ?
C74 H74A 0.9800 . ?
C74 H74B 0.9800 . ?
C74 H74C 0.9800 . ?
C75 H75A 0.9800 . ?
C75 H75B 0.9800 . ?
C75 H75C 0.9800 . ?
C76 C77 1.510(11) . ?
C77 C78 1.481(16) . ?
C77 C80 1.485(13) . ?
C77 C79 1.485(12) . ?
C78 H78A 0.9800 . ?
C78 H78B 0.9800 . ?
C78 H78C 0.9800 . ?
C79 H79A 0.9800 . ?
C79 H79B 0.9800 . ?
C79 H79C 0.9800 . ?
C80 H80A 0.9800 . ?
C80 H80B 0.9800 . ?
C80 H80C 0.9800 . ?
C81 C82 1.522(9) . ?
C82 C84A 1.519(4) . ?
C82 C85 1.518(4) . ?
C82 C83 1.521(4) . ?
C82 C85A 1.525(4) . ?
C82 C83A 1.521(4) . ?
C82 C84 1.530(4) . ?
C83 H83A 0.9800 . ?
C83 H83B 0.9800 . ?
C83 H83C 0.9800 . ?
C84 H84A 0.9804 . ?
C84 H84B 0.9804 . ?
C84 H84C 0.9804 . ?
C85 H85A 0.9800 . ?
C85 H85B 0.9800 . ?
C85 H85C 0.9800 . ?
C86 C87 1.480(8) . ?
C87 C89 1.514(4) . ?
C87 C88 1.519(4) . ?
C87 C89A 1.521(4) . ?
C87 C90A 1.525(4) . ?
C87 C88A 1.530(4) . ?
C87 C90 1.533(4) . ?
C88 H88A 0.9800 . ?
C88 H88B 0.9800 . ?
C88 H88C 0.9800 . ?
C89 H89A 1.0196 . ?
C89 H89B 1.0202 . ?
C89 H89C 1.0200 . ?
C90 H90A 0.9800 . ?
C90 H90B 0.9800 . ?
C90 H90C 0.9800 . ?
O1S C1S 1.400(10) 5_665 ?
O1S C1S 1.400(10) . ?
O1S C1S' 1.402(10) 5_665 ?
O1S C1S' 1.402(10) . ?
O1S C2S 1.50(3) 5_665 ?
O1S C2S 1.50(3) . ?
C1S' C2S' 1.515(10) . ?
C1S' H1SA 0.9900 . ?
C1S' H1SD 0.9900 . ?
C2S' H2SA 0.9800 . ?
C2S' H2SB 0.9800 . ?
C2S' H2SC 0.9800 . ?
C1S C2S 1.515(10) . ?
C1S H1SB 0.9900 . ?
C1S H1SC 0.9900 . ?
C2S H2SD 0.9800 . ?
C2S H2SE 0.9800 . ?
C2S H2SF 0.9800 . ?
C14A H14D 0.9800 . ?
C14A H14E 0.9800 . ?
C14A H14F 0.9800 . ?
C13A H13D 0.9800 . ?
C13A H13E 0.9800 . ?
C13A H13F 0.9800 . ?
C15A H15D 0.9800 . ?
C15A H15E 0.9800 . ?
C15A H15F 0.9800 . ?
C52A C53A 1.520(5) . ?
C52A C54A 1.524(5) . ?
C52A C55A 1.526(5) . ?
C54A H54D 0.9800 . ?
C54A H54E 0.9800 . ?
C54A H54F 0.9800 . ?
C53A H53D 0.9800 . ?
C53A H53E 0.9800 . ?
C53A H53F 0.9800 . ?
C55A H55D 0.9800 . ?
C55A H55E 0.9800 . ?
C55A H55F 0.9800 . ?
C24A H24D 0.9800 . ?
C24A H24E 0.9800 . ?
C24A H24F 0.9800 . ?
C25A H25D 0.9800 . ?
C25A H25E 0.9800 . ?
C25A H25F 0.9800 . ?
C23A H23D 0.9800 . ?
C23A H23E 0.9800 . ?
C23A H23F 0.9800 . ?
C84A H84D 0.9800 . ?
C84A H84E 0.9800 . ?
C84A H84F 0.9800 . ?
C83A H83D 0.9800 . ?
C83A H83E 0.9800 . ?
C83A H83F 0.9800 . ?
C85A H85D 0.9800 . ?
C85A H85E 0.9800 . ?
C85A H85F 0.9800 . ?
C88A H88D 1.0264 . ?
C88A H88E 1.0276 . ?
C88A H88F 1.0279 . ?
C89A H89D 0.9801 . ?
C89A H89E 0.9801 . ?
C89A H89F 0.9801 . ?
C90A H90D 0.9801 . ?
C90A H90E 0.9801 . ?
C90A H90F 0.9801 . ?
C73A H73D 0.9800 . ?
C73A H73E 0.9800 . ?
C73A H73F 0.9800 . ?
C74A H74D 0.9800 . ?
C74A H74E 0.9800 . ?
C74A H74F 0.9800 . ?
C75A H75D 0.9800 . ?
C75A H75E 0.9800 . ?
C75A H75F 0.9800 . ?
C19A H19D 0.9800 . ?
C19A H19E 0.9800 . ?
C19A H19F 0.9800 . ?
C20A H20D 0.9800 . ?
C20A H20E 0.9800 . ?
C20A H20F 0.9800 . ?
C18A H18D 0.9800 . ?
C18A H18E 0.9800 . ?
C18A H18F 0.9800 . ?
C45A H45D 0.9800 . ?
C45A H45E 0.9800 . ?
C45A H45F 0.9800 . ?
C43A H43D 0.9800 . ?
C43A H43E 0.9800 . ?
C43A H43F 0.9800 . ?
C44A H44D 0.9800 . ?
C44A H44E 0.9800 . ?
C44A H44F 0.9800 . ?

loop_
_geom_hbond_atom_site_label_D
_geom_hbond_atom_site_label_H
_geom_hbond_atom_site_label_A
_geom_hbond_distance_DH
_geom_hbond_distance_HA
_geom_hbond_distance_DA
_geom_hbond_angle_DHA
_geom_hbond_site_symmetry_A
O2M H2MB O33 0.85 2.60 3.010(6) 110.8 .
O4M H4MC O33 0.85 2.56 3.017(7) 115.1 .
O6M H6M O34 0.85 2.59 3.213(13) 131.5 .
O6M H6M O34A 0.85 2.16 2.765(12) 127.8 .
O6M H6M O35' 0.85 2.63 3.426(10) 155.8 .
O7M H7M O35 0.85 2.64 3.314(11) 136.5 .
O8M H8M O34 0.85 2.23 2.829(13) 127.0 .
O8M H8M O35 0.85 2.56 3.364(11) 159.0 .
